data_1529093
loop_
_publ_author_name
'Thorp-Greenwood, Flora L.'
'Ronson, Tanya K.'
'Hardie, Michaele J.'

_publ_section_title
;
 Copper coordination polymers from cavitand ligands: hierarchical spaces
 from cage and capsule motifs, and other topologies
;
_journal_issue 10
_journal_name_full 'Chem. Sci.'
_journal_page_first 5779
_journal_paper_doi 10.1039/C5SC01801C
_journal_volume 6
_journal_year 2015
_chemical_formula_sum 'C149 H187 B4 Cu2 F16 N19 O34.5'
_chemical_formula_weight 3270.50
_chemical_name_systematic
; 
 tris(isonicotonoyl)cyclotriguaiacyclene copper(II) tetrafluoroborate
;
_space_group_IT_number 14
_symmetry_cell_setting monoclinic
_symmetry_space_group_name_Hall '-P 2ybc'
_symmetry_space_group_name_H-M 'P 1 21/c 1'
_atom_sites_solution_hydrogens geom
_atom_sites_solution_primary direct
_atom_sites_solution_secondary difmap
_audit_creation_method SHELXL-97
_audit_update_record
;
2015-05-15 deposited with the CCDC.
2015-06-16 downloaded from the CCDC.
;
_cell_angle_alpha 90.00
_cell_angle_beta 101.224(4)
_cell_angle_gamma 90.00
_cell_formula_units_Z 4
_cell_length_a 28.9123(10)
_cell_length_b 20.7706(8)
_cell_length_c 29.7284(13)
_cell_measurement_temperature 120(2)
_cell_volume 17511.2(12)
_computing_structure_refinement 'SHELXL-97 (Sheldrick, 1997)'
_computing_structure_solution 'SHELXS-97 (Sheldrick, 1990)'
_diffrn_ambient_temperature 120(2)
_diffrn_measured_fraction_theta_full 0.997
_diffrn_measured_fraction_theta_max 0.997
_diffrn_measurement_device_type 'Agilent supernova'
_diffrn_radiation_monochromator graphite
_diffrn_radiation_source 'fine-focus sealed tube'
_diffrn_radiation_type CuK\a
_diffrn_radiation_wavelength 1.54184
_diffrn_reflns_av_R_equivalents 0.0587
_diffrn_reflns_av_sigmaI/netI 0.0822
_diffrn_reflns_limit_h_max 24
_diffrn_reflns_limit_h_min -32
_diffrn_reflns_limit_k_max 15
_diffrn_reflns_limit_k_min -23
_diffrn_reflns_limit_l_max 33
_diffrn_reflns_limit_l_min -32
_diffrn_reflns_number 49512
_diffrn_reflns_theta_full 60.00
_diffrn_reflns_theta_max 60.00
_diffrn_reflns_theta_min 3.12
_exptl_absorpt_coefficient_mu 1.059
_exptl_absorpt_correction_T_max 0.9489
_exptl_absorpt_correction_T_min 0.9015
_exptl_absorpt_correction_type multi-scan
_exptl_crystal_colour blue
_exptl_crystal_density_diffrn 1.241
_exptl_crystal_density_method 'not measured'
_exptl_crystal_description plate
_exptl_crystal_F_000 6848
_exptl_crystal_size_max 0.1
_exptl_crystal_size_mid 0.1
_exptl_crystal_size_min 0.05
_refine_diff_density_max 1.894
_refine_diff_density_min -0.830
_refine_diff_density_rms 0.135
_refine_ls_extinction_method none
_refine_ls_goodness_of_fit_ref 1.303
_refine_ls_hydrogen_treatment noref
_refine_ls_matrix_type fullcycle
_refine_ls_number_parameters 2026
_refine_ls_number_reflns 25927
_refine_ls_number_restraints 23
_refine_ls_restrained_S_all 1.306
_refine_ls_R_factor_all 0.1803
_refine_ls_R_factor_gt 0.1262
_refine_ls_shift/su_max 0.029
_refine_ls_shift/su_mean 0.005
_refine_ls_structure_factor_coef Fsqd
_refine_ls_weighting_details 'calc w=1/[\s^2^(Fo^2^)+(0.2000P)^2^+0.0000P] where P=(Fo^2^+2Fc^2^)/3'
_refine_ls_weighting_scheme calc
_refine_ls_wR_factor_gt 0.3360
_refine_ls_wR_factor_ref 0.3928
_reflns_number_gt 15144
_reflns_number_total 25927
_reflns_threshold_expression >2sigma(I)
_cod_data_source_file c5sc01801c2.cif
_cod_data_source_block c:
_cod_depositor_comments
;
The following automatic conversions were performed:

'_symmetry_cell_setting' value 'Monoclinic' changed to 'monoclinic'
according to
/usr/data/users/saulius/crontab/automatic-downloads/rss-feeds/RSC/lib/dictionaries/cif_core.dic
dictionary named 'cif_core.dic' version 2.4.2 from 2011-04-26.

Automatic conversion script
Id: cif_fix_values 3271 2015-04-21 07:52:19Z andrius 

 Adding full bibliography for 1529088--1529094.cif.
;
_cod_original_sg_symbol_H-M P21/c
_cod_original_formula_sum 'C149 H187 B4 Cu2 F16 N19 O34.50'
_cod_database_code 1529093

loop_
_symmetry_equiv_pos_as_xyz
'x, y, z'
'-x, y+1/2, -z+1/2'
'-x, -y, -z'
'x, -y-1/2, z-1/2'

loop_
_atom_site_label
_atom_site_type_symbol
_atom_site_fract_x
_atom_site_fract_y
_atom_site_fract_z
_atom_site_U_iso_or_equiv
_atom_site_adp_type
_atom_site_occupancy
_atom_site_symmetry_multiplicity
_atom_site_calc_flag
_atom_site_refinement_flags
_atom_site_disorder_assembly
_atom_site_disorder_group
Cu1 Cu 0.74012(4) 0.50369(6) 0.56474(4) 0.0553(3) Uani 1 1 d . . .
F1 F 0.0783(5) 0.5712(4) 0.2605(4) 0.186(5) Uani 1 1 d . . .
O1 O 0.3421(3) 0.8301(6) 0.2593(3) 0.128(4) Uani 1 1 d . . .
N1 N 0.2833(2) 0.6005(3) 0.12047(19) 0.0441(13) Uani 1 1 d . . .
C1 C 0.4570(3) 0.9143(4) 0.2840(3) 0.055(2) Uani 1 1 d . . .
B1 B 0.0873(4) 0.5097(5) 0.2677(4) 0.070(3) Uani 1 1 d . . .
Cu2 Cu 1.23860(3) 0.54932(5) 1.07284(3) 0.0419(3) Uani 1 1 d . . .
O4 O 0.6087(3) 0.6698(3) 0.3020(2) 0.0816(19) Uani 1 1 d . . .
N4 N 0.7711(2) 0.4307(3) 0.6024(2) 0.0530(15) Uani 1 1 d . . .
O6 O 0.5745(2) 0.6442(3) 0.3912(2) 0.0722(16) Uani 1 1 d . . .
O14 O 1.12420(15) 0.3570(2) 0.89600(15) 0.0404(10) Uani 1 1 d . . .
F2 F 0.0563(5) 0.4700(5) 0.2456(3) 0.221(7) Uani 1 1 d . . .
O2 O 0.3887(3) 0.7639(4) 0.2050(2) 0.104(3) Uani 1 1 d . . .
N2 N 0.7017(2) 0.5504(3) 0.5122(2) 0.0547(16) Uani 1 1 d . . .
C2 C 0.4091(3) 0.9002(5) 0.2836(3) 0.075(3) Uani 1 1 d . . .
H2 H 0.3916 0.9273 0.2999 0.091 Uiso 1 1 calc R . .
B2 B 0.2871(4) 0.6882(5) 0.5290(4) 0.074(3) Uani 1 1 d . . .
F3 F 0.1274(5) 0.5179(8) 0.2504(5) 0.246(7) Uani 1 1 d . . .
O3 O 0.3858(2) 0.6929(4) 0.2619(2) 0.084(2) Uani 1 1 d . . .
N3 N 0.2861(2) 0.9430(3) 0.5307(2) 0.0437(14) Uani 1 1 d . . .
C3 C 0.3874(4) 0.8474(6) 0.2600(3) 0.085(3) Uani 1 1 d . . .
B3 B 0.6713(4) 0.8336(6) 0.5116(4) 0.070(3) Uani 1 1 d . . .
F4 F 0.1000(3) 0.4961(3) 0.3130(2) 0.119(3) Uani 1 1 d . . .
C4 C 0.4127(4) 0.8106(5) 0.2352(3) 0.080(3) Uani 1 1 d . . .
B4 B 0.8336(5) 0.7089(7) 0.5006(7) 0.115(6) Uani 1 1 d . . .
F5 F 0.2705(4) 0.7299(3) 0.4929(3) 0.161(4) Uani 1 1 d . . .
O5 O 0.63808(19) 0.7065(3) 0.39049(19) 0.0590(14) Uani 1 1 d . . .
N5 N 1.19461(19) 0.4990(3) 1.02431(19) 0.0414(13) Uani 1 1 d . . .
C5 C 0.4591(3) 0.8221(4) 0.2347(3) 0.064(2) Uani 1 1 d . . .
H5 H 0.4757 0.7953 0.2173 0.076 Uiso 1 1 calc R . .
F6 F 0.2507(3) 0.6735(4) 0.5484(4) 0.162(4) Uani 1 1 d . . .
N6 N 0.7949(2) -0.0016(3) 1.0316(2) 0.0484(14) Uani 1 1 d . . .
C6 C 0.4824(3) 0.8747(4) 0.2603(3) 0.058(2) Uani 1 1 d . . .
F7 F 0.3209(2) 0.7197(3) 0.5575(3) 0.117(2) Uani 1 1 d . . .
O7 O 0.50614(18) 0.9082(3) 0.50098(18) 0.0560(13) Uani 1 1 d . . .
N7 N 0.7948(6) 0.6652(8) 0.6589(6) 0.159(5) Uiso 1 1 d . . .
C7 C 0.5353(3) 0.8811(4) 0.2615(3) 0.0534(19) Uani 1 1 d . . .
H7A H 0.5419 0.8705 0.2309 0.064 Uiso 1 1 calc R . .
H7B H 0.5450 0.9263 0.2686 0.064 Uiso 1 1 calc R . .
F8 F 0.30420(17) 0.6323(2) 0.51223(18) 0.0696(13) Uani 1 1 d . . .
O8 O 0.42469(17) 0.9586(2) 0.45713(19) 0.0546(13) Uani 1 1 d . . .
N8 N -0.0002(4) 0.9548(5) 0.4027(3) 0.102(3) Uani 1 1 d . . .
C8 C 0.5636(3) 0.8371(4) 0.2970(3) 0.0513(18) Uani 1 1 d . . .
F9 F 0.6519(2) 0.8753(3) 0.4788(2) 0.0847(15) Uani 1 1 d . . .
O9 O 0.3938(4) 0.8661(5) 0.4306(5) 0.225(8) Uani 1 1 d . . .
N9 N 0.1521(2) 0.7779(4) 0.5173(3) 0.0681(19) Uani 1 1 d . . .
C9 C 0.5725(3) 0.7754(4) 0.2827(3) 0.060(2) Uani 1 1 d . . .
H9 H 0.5619 0.7638 0.2515 0.072 Uiso 1 1 calc R . .
F10 F 0.6548(2) 0.8418(4) 0.5522(2) 0.116(2) Uani 1 1 d . . .
O10 O 0.8281(2) 0.1937(3) 0.7477(2) 0.0776(18) Uani 1 1 d . . .
N10 N 0.0415(5) 0.6654(5) 0.3807(5) 0.161(7) Uani 1 1 d . . .
C10 C 0.5968(3) 0.7305(4) 0.3131(3) 0.063(2) Uani 1 1 d . . .
F11 F 0.6568(4) 0.7729(4) 0.4958(4) 0.156(4) Uani 1 1 d . . .
O11 O 0.87315(19) 0.2800(3) 0.70475(18) 0.0572(13) Uani 1 1 d . . .
N11 N 0.4541(4) 0.7832(5) 0.6051(3) 0.112(4) Uani 1 1 d . . .
C11 C 0.6108(3) 0.7493(4) 0.3584(3) 0.0537(19) Uani 1 1 d . . .
F12 F 0.7197(2) 0.8373(5) 0.5200(3) 0.137(3) Uani 1 1 d . . .
O12 O 0.8448(2) 0.2147(3) 0.6458(2) 0.0711(16) Uani 1 1 d . . .
N12 N 0.1094(4) 0.3412(4) 0.1084(4) 0.105(3) Uani 1 1 d . . .
C12 C 0.6037(2) 0.8100(4) 0.3731(2) 0.0448(17) Uani 1 1 d . . .
H12 H 0.6147 0.8211 0.4044 0.054 Uiso 1 1 calc R . .
F13 F 0.8495(5) 0.7684(4) 0.5137(3) 0.179(5) Uani 1 1 d . A .
O13 O 1.0826(2) 0.4006(2) 0.81200(17) 0.0573(13) Uani 1 1 d . . .
N13 N 0.4642(5) 0.5810(6) 0.2998(4) 0.126(4) Uani 1 1 d . . .
C13 C 0.5804(2) 0.8560(3) 0.3425(2) 0.0438(16) Uani 1 1 d . . .
F14 F 0.8623(4) 0.6733(5) 0.5124(5) 0.205(6) Uani 1 1 d . A .
N14 N 0.2873(3) 0.1305(4) 0.6615(3) 0.082(2) Uani 1 1 d . . .
C14 C 0.5751(2) 0.9244(4) 0.3604(2) 0.0458(16) Uani 1 1 d . . .
H14A H 0.6046 0.9362 0.3818 0.055 Uiso 1 1 calc R . .
H14B H 0.5711 0.9547 0.3342 0.055 Uiso 1 1 calc R . .
O15 O 1.05921(18) 0.3932(3) 0.9189(2) 0.0649(15) Uani 1 1 d . . .
N15 N 0.4179(5) 0.7253(7) 0.4151(4) 0.139(4) Uani 1 1 d . . .
C15 C 0.5339(2) 0.9332(3) 0.3849(2) 0.0405(15) Uani 1 1 d . . .
F16 F 0.7913(2) 0.7082(4) 0.4781(2) 0.116(2) Uani 1 1 d . A .
O16 O 0.99029(16) 0.1450(2) 0.99601(17) 0.0473(11) Uani 1 1 d . . .
C16 C 0.5404(2) 0.9170(3) 0.4317(2) 0.0431(16) Uani 1 1 d . . .
H16 H 0.5701 0.9009 0.4469 0.052 Uiso 1 1 calc R . .
O17 O 0.91304(17) 0.0855(2) 0.94940(19) 0.0509(12) Uani 1 1 d . . .
N17 N 0.7648(6) 0.6283(9) 0.2626(6) 0.085(5) Uiso 0.50 1 d P . .
C17 C 0.5044(2) 0.9241(3) 0.4563(2) 0.0462(17) Uani 1 1 d . . .
O18 O 0.9456(2) -0.0104(2) 0.9723(2) 0.0615(14) Uani 1 1 d . . .
N18 N 0.9474(2) 0.1704(3) 0.4050(2) 0.0524(15) Uani 1 1 d . . .
C18 C 0.4610(3) 0.9494(4) 0.4322(3) 0.0505(18) Uani 1 1 d . . .
O19 O 0.6846(2) 0.4908(3) 0.5923(2) 0.0819(19) Uani 1 1 d . . .
C19 C 0.4546(3) 0.9667(4) 0.3877(3) 0.0509(18) Uani 1 1 d . . .
H19 H 0.4254 0.9849 0.3731 0.061 Uiso 1 1 calc R . .
O20 O 0.7695(2) 0.5832(3) 0.6083(2) 0.0804(18) Uiso 1 1 d . . .
C20 C 0.4905(2) 0.9581(3) 0.3623(3) 0.0473(17) Uani 1 1 d . . .
O21 O 0.0307(4) 0.8701(6) 0.4443(3) 0.143(4) Uani 1 1 d . . .
C21 C 0.4784(3) 0.9720(4) 0.3115(3) 0.0523(18) Uani 1 1 d . . .
H21A H 0.5073 0.9853 0.3008 0.063 Uiso 1 1 calc R . .
H21B H 0.4557 1.0083 0.3061 0.063 Uiso 1 1 calc R . .
O22 O 0.20272(18) 0.8573(2) 0.54450(18) 0.0515(12) Uani 1 1 d . . .
C22 C 0.3172(4) 0.8653(9) 0.2868(5) 0.139(6) Uani 1 1 d . . .
H22A H 0.3356 0.8674 0.3181 0.208 Uiso 1 1 calc R . .
H22B H 0.2869 0.8442 0.2870 0.208 Uiso 1 1 calc R . .
H22C H 0.3116 0.9090 0.2745 0.208 Uiso 1 1 calc R . .
O23 O -0.0240(2) 0.6893(3) 0.32605(19) 0.0738(17) Uani 1 1 d . . .
C23 C 0.3749(3) 0.7088(5) 0.2218(3) 0.070(3) Uani 1 1 d . . .
O24 O 0.5086(4) 0.7800(4) 0.6736(3) 0.128(3) Uani 1 1 d . . .
C24 C 0.3441(3) 0.6703(4) 0.1855(3) 0.056(2) Uani 1 1 d . . .
O25 O 0.1548(3) 0.4263(4) 0.1033(3) 0.109(3) Uani 1 1 d . . .
C25 C 0.3298(3) 0.6107(4) 0.1964(3) 0.064(2) Uani 1 1 d . . .
H25 H 0.3407 0.5927 0.2259 0.077 Uiso 1 1 calc R . .
O26 O 0.4277(3) 0.5437(4) 0.2281(3) 0.109(3) Uani 1 1 d . . .
C26 C 0.2985(3) 0.5769(4) 0.1624(3) 0.0546(19) Uani 1 1 d . . .
H26 H 0.2877 0.5356 0.1696 0.066 Uiso 1 1 calc R . .
O27 O 0.27730(19) 0.0517(2) 0.60863(18) 0.0543(13) Uani 1 1 d . . .
C27 C 0.2998(3) 0.6574(4) 0.1105(3) 0.058(2) Uani 1 1 d . . .
H27 H 0.2905 0.6733 0.0801 0.070 Uiso 1 1 calc R . .
O28 O 0.4632(6) 0.7168(14) 0.4836(4) 0.303(13) Uani 1 1 d . . .
C28 C 0.3296(3) 0.6950(4) 0.1421(3) 0.063(2) Uani 1 1 d . . .
H28 H 0.3398 0.7362 0.1341 0.075 Uiso 1 1 calc R . .
C29 C 0.6020(6) 0.6554(6) 0.2535(4) 0.120(5) Uani 1 1 d . . .
H29A H 0.5684 0.6584 0.2397 0.180 Uiso 1 1 calc R . .
H29B H 0.6133 0.6117 0.2494 0.180 Uiso 1 1 calc R . .
H29C H 0.6198 0.6863 0.2387 0.180 Uiso 1 1 calc R . .
O30 O 0.7991(8) 0.7187(11) 0.2915(8) 0.137(7) Uiso 0.50 1 d P . .
C30 C 0.6152(3) 0.6569(4) 0.4049(3) 0.0563(19) Uani 1 1 d . . .
O31 O 0.88357(18) 0.1075(3) 0.41025(19) 0.0582(13) Uani 1 1 d . . .
C31 C 0.6471(3) 0.6196(4) 0.4413(3) 0.056(2) Uani 1 1 d . . .
C32 C 0.6306(3) 0.5607(4) 0.4557(3) 0.063(2) Uani 1 1 d . . .
H32 H 0.6010 0.5436 0.4410 0.075 Uiso 1 1 calc R . .
C33 C 0.6585(3) 0.5287(4) 0.4913(3) 0.063(2) Uani 1 1 d . . .
H33 H 0.6471 0.4898 0.5019 0.075 Uiso 1 1 calc R . .
O34 O 1.19471(17) 0.5399(2) 1.11689(16) 0.0489(12) Uani 1 1 d . . .
C34 C 0.7175(3) 0.6050(4) 0.4971(3) 0.057(2) Uani 1 1 d . . .
H34 H 0.7481 0.6197 0.5109 0.069 Uiso 1 1 calc R . .
C35 C 0.6913(3) 0.6413(4) 0.4623(3) 0.057(2) Uani 1 1 d . . .
H35 H 0.7035 0.6805 0.4529 0.068 Uiso 1 1 calc R . .
C36 C 0.5491(3) 0.8804(4) 0.5245(3) 0.064(2) Uani 1 1 d . . .
H36A H 0.5552 0.8404 0.5092 0.096 Uiso 1 1 calc R . .
H36B H 0.5467 0.8710 0.5563 0.096 Uiso 1 1 calc R . .
H36C H 0.5751 0.9107 0.5243 0.096 Uiso 1 1 calc R . .
C37 C 0.3921(4) 0.9130(5) 0.4529(4) 0.089(4) Uani 1 1 d . . .
C38 C 0.3553(3) 0.9256(4) 0.4800(3) 0.063(2) Uani 1 1 d . . .
C39 C 0.3178(4) 0.8845(6) 0.4753(4) 0.104(5) Uani 1 1 d . . .
H39 H 0.3157 0.8486 0.4552 0.125 Uiso 1 1 calc R . .
C40 C 0.2827(3) 0.8962(5) 0.5003(3) 0.074(3) Uani 1 1 d . . .
H40 H 0.2555 0.8696 0.4953 0.088 Uiso 1 1 calc R . .
C41 C 0.3233(3) 0.9824(4) 0.5359(3) 0.0481(17) Uani 1 1 d . . .
H41 H 0.3254 1.0166 0.5574 0.058 Uiso 1 1 calc R . .
C42 C 0.3586(3) 0.9751(4) 0.5113(3) 0.0514(18) Uani 1 1 d . . .
H42 H 0.3848 1.0036 0.5159 0.062 Uiso 1 1 calc R . .
C43 C 0.9737(3) 0.1795(3) 0.7580(2) 0.0479(17) Uani 1 1 d . . .
C44 C 0.9469(3) 0.2272(3) 0.7317(2) 0.0473(17) Uani 1 1 d . . .
H44 H 0.9618 0.2585 0.7161 0.057 Uiso 1 1 calc R . .
C45 C 0.8991(3) 0.2284(4) 0.7285(3) 0.0499(18) Uani 1 1 d . . .
C46 C 0.8758(3) 0.1848(4) 0.7509(3) 0.057(2) Uani 1 1 d . . .
C47 C 0.9020(3) 0.1362(4) 0.7752(3) 0.062(2) Uani 1 1 d . . .
H47 H 0.8864 0.1042 0.7895 0.074 Uiso 1 1 calc R . .
C48 C 0.9510(3) 0.1330(3) 0.7793(2) 0.0485(17) Uani 1 1 d . . .
C49 C 0.9766(3) 0.0789(3) 0.8086(3) 0.0540(19) Uani 1 1 d . . .
H49A H 0.9579 0.0388 0.8027 0.065 Uiso 1 1 calc R . .
H49B H 1.0075 0.0713 0.8000 0.065 Uiso 1 1 calc R . .
C50 C 0.9839(3) 0.0956(3) 0.8592(3) 0.0464(17) Uani 1 1 d . . .
C51 C 0.9472(3) 0.0827(3) 0.8821(3) 0.0463(17) Uani 1 1 d . . .
H51 H 0.9193 0.0624 0.8664 0.056 Uiso 1 1 calc R . .
C52 C 0.9513(2) 0.0992(3) 0.9270(3) 0.0498(18) Uani 1 1 d . . .
C53 C 0.9915(2) 0.1300(3) 0.9515(3) 0.0441(16) Uani 1 1 d . . .
C54 C 1.0280(2) 0.1415(3) 0.9292(2) 0.0427(16) Uani 1 1 d . . .
H54 H 1.0558 0.1616 0.9454 0.051 Uiso 1 1 calc R . .
C55 C 1.0252(2) 0.1242(3) 0.8831(2) 0.0405(15) Uani 1 1 d . . .
C56 C 1.0677(3) 0.1372(3) 0.8618(3) 0.0463(17) Uani 1 1 d . . .
H56A H 1.0667 0.1077 0.8355 0.056 Uiso 1 1 calc R . .
H56B H 1.0966 0.1273 0.8846 0.056 Uiso 1 1 calc R . .
C57 C 1.0708(2) 0.2070(3) 0.8450(2) 0.0404(15) Uani 1 1 d . . .
C58 C 1.0935(2) 0.2512(3) 0.8765(2) 0.0383(15) Uani 1 1 d . . .
H58 H 1.1068 0.2377 0.9067 0.046 Uiso 1 1 calc R . .
C59 C 1.0972(2) 0.3153(3) 0.8643(2) 0.0429(16) Uani 1 1 d . . .
C60 C 1.0777(2) 0.3371(3) 0.8207(2) 0.0419(16) Uani 1 1 d . . .
C61 C 1.0554(2) 0.2915(3) 0.7889(2) 0.0426(16) Uani 1 1 d . . .
H61 H 1.0423 0.3051 0.7586 0.051 Uiso 1 1 calc R . .
C62 C 1.0519(2) 0.2274(3) 0.8003(2) 0.0387(15) Uani 1 1 d . . .
C63 C 1.0273(3) 0.1833(4) 0.7620(2) 0.0470(17) Uani 1 1 d . . .
H63A H 1.0407 0.1395 0.7674 0.056 Uiso 1 1 calc R . .
H63B H 1.0342 0.1988 0.7325 0.056 Uiso 1 1 calc R . .
C64 C 0.8063(4) 0.1589(7) 0.7803(5) 0.125(6) Uani 1 1 d . . .
H64A H 0.8027 0.1136 0.7713 0.187 Uiso 1 1 calc R . .
H64B H 0.7753 0.1776 0.7809 0.187 Uiso 1 1 calc R . .
H64C H 0.8263 0.1622 0.8109 0.187 Uiso 1 1 calc R . .
C65 C 0.8465(3) 0.2665(4) 0.6641(3) 0.0516(18) Uani 1 1 d . . .
C66 C 0.8201(3) 0.3241(4) 0.6432(2) 0.0476(17) Uani 1 1 d . . .
C67 C 0.7825(3) 0.3161(4) 0.6072(3) 0.0552(19) Uani 1 1 d . . .
H67 H 0.7729 0.2744 0.5960 0.066 Uiso 1 1 calc R . .
C68 C 0.7590(3) 0.3706(4) 0.5878(3) 0.059(2) Uani 1 1 d . . .
H68 H 0.7331 0.3652 0.5631 0.071 Uiso 1 1 calc R . .
C69 C 0.8075(3) 0.4375(4) 0.6374(3) 0.060(2) Uani 1 1 d . . .
H69 H 0.8166 0.4797 0.6478 0.072 Uiso 1 1 calc R . .
C70 C 0.8324(3) 0.3856(4) 0.6592(3) 0.0534(19) Uani 1 1 d . . .
H70 H 0.8575 0.3920 0.6847 0.064 Uiso 1 1 calc R . .
C71 C 1.0568(4) 0.4246(5) 0.7687(3) 0.082(3) Uani 1 1 d . . .
H71A H 1.0709 0.4076 0.7437 0.123 Uiso 1 1 calc R . .
H71B H 1.0583 0.4718 0.7685 0.123 Uiso 1 1 calc R . .
H71C H 1.0239 0.4108 0.7645 0.123 Uiso 1 1 calc R . .
C72 C 1.1016(2) 0.3917(3) 0.9229(2) 0.0444(16) Uani 1 1 d . . .
C73 C 1.1348(2) 0.4281(3) 0.9581(2) 0.0445(16) Uani 1 1 d . . .
C74 C 1.1184(3) 0.4822(4) 0.9778(2) 0.0467(17) Uani 1 1 d . . .
H74 H 1.0865 0.4958 0.9687 0.056 Uiso 1 1 calc R . .
C75 C 1.1497(2) 0.5161(4) 1.0111(2) 0.0447(16) Uani 1 1 d . . .
H75 H 1.1385 0.5527 1.0249 0.054 Uiso 1 1 calc R . .
C76 C 1.2104(3) 0.4467(3) 1.0051(2) 0.0465(16) Uani 1 1 d . . .
H76 H 1.2425 0.4345 1.0146 0.056 Uiso 1 1 calc R . .
C77 C 1.1817(3) 0.4100(3) 0.9720(2) 0.0469(17) Uani 1 1 d . . .
H77 H 1.1938 0.3733 0.9590 0.056 Uiso 1 1 calc R . .
C78 C 1.0332(3) 0.1719(4) 1.0221(3) 0.0542(18) Uani 1 1 d . . .
H78A H 1.0592 0.1417 1.0223 0.081 Uiso 1 1 calc R . .
H78B H 1.0293 0.1798 1.0537 0.081 Uiso 1 1 calc R . .
H78C H 1.0401 0.2126 1.0081 0.081 Uiso 1 1 calc R . .
C79 C 0.9142(2) 0.0275(3) 0.9706(2) 0.0430(16) Uani 1 1 d . . .
C80 C 0.8718(2) 0.0180(3) 0.9910(2) 0.0412(15) Uani 1 1 d . . .
C81 C 0.8740(3) -0.0242(4) 1.0266(3) 0.0532(19) Uani 1 1 d . . .
H81 H 0.9022 -0.0476 1.0375 0.064 Uiso 1 1 calc R . .
C82 C 0.8357(3) -0.0326(4) 1.0464(3) 0.061(2) Uani 1 1 d . . .
H82 H 0.8380 -0.0613 1.0716 0.073 Uiso 1 1 calc R . .
C83 C 0.7923(3) 0.0386(4) 0.9958(3) 0.0508(18) Uani 1 1 d . . .
H83 H 0.7634 0.0602 0.9846 0.061 Uiso 1 1 calc R . .
C84 C 0.8298(3) 0.0498(3) 0.9749(3) 0.0490(17) Uani 1 1 d . . .
H84 H 0.8270 0.0788 0.9499 0.059 Uiso 1 1 calc R . .
C85 C 0.7735(4) 0.6356(5) 0.6246(4) 0.081(3) Uiso 1 1 d D . .
C86 C 0.7442(9) 0.6923(12) 0.5938(9) 0.213(10) Uiso 1 1 d D . .
H86A H 0.7477 0.6897 0.5614 0.256 Uiso 1 1 calc R . .
H86B H 0.7103 0.6911 0.5953 0.256 Uiso 1 1 calc R . .
C88 C 0.7891(6) 0.7326(8) 0.6661(6) 0.129(5) Uiso 1 1 d D . .
H88A H 0.8195 0.7552 0.6761 0.155 Uiso 1 1 calc R . .
H88B H 0.7677 0.7418 0.6875 0.155 Uiso 1 1 calc R . .
C89 C 0.8242(8) 0.6268(10) 0.6911(8) 0.182(8) Uiso 1 1 d . . .
H89A H 0.8050 0.6005 0.7077 0.274 Uiso 1 1 calc R . .
H89B H 0.8452 0.6544 0.7128 0.274 Uiso 1 1 calc R . .
H89C H 0.8431 0.5987 0.6753 0.274 Uiso 1 1 calc R . .
C90 C 0.0231(5) 0.9038(7) 0.4095(4) 0.104(4) Uani 1 1 d . . .
C91 C 0.0382(7) 0.8862(11) 0.3670(5) 0.164(7) Uani 1 1 d . . .
H91A H 0.0185 0.8510 0.3510 0.196 Uiso 1 1 calc R . .
H91B H 0.0717 0.8724 0.3731 0.196 Uiso 1 1 calc R . .
C92 C 0.0319(7) 0.9457(9) 0.3398(6) 0.154(7) Uani 1 1 d . . .
H92A H 0.0216 0.9364 0.3067 0.185 Uiso 1 1 calc R . .
H92B H 0.0612 0.9714 0.3445 0.185 Uiso 1 1 calc R . .
C93 C -0.0071(6) 0.9805(8) 0.3592(5) 0.145(7) Uani 1 1 d . . .
H93A H -0.0026 1.0278 0.3599 0.174 Uiso 1 1 calc R . .
H93B H -0.0389 0.9703 0.3413 0.174 Uiso 1 1 calc R . .
C94 C -0.0253(5) 0.9824(9) 0.4336(7) 0.151(7) Uani 1 1 d . . .
H94A H -0.0248 0.9532 0.4595 0.227 Uiso 1 1 calc R . .
H94B H -0.0580 0.9900 0.4181 0.227 Uiso 1 1 calc R . .
H94C H -0.0106 1.0234 0.4447 0.227 Uiso 1 1 calc R . .
C95 C 0.1822(3) 0.8085(4) 0.5483(3) 0.0553(19) Uani 1 1 d . . .
C96 C 0.1878(3) 0.7680(4) 0.5924(3) 0.063(2) Uani 1 1 d . . .
H96A H 0.2192 0.7472 0.5992 0.076 Uiso 1 1 calc R . .
H96B H 0.1841 0.7952 0.6188 0.076 Uiso 1 1 calc R . .
C97 C 0.1496(3) 0.7187(4) 0.5826(3) 0.064(2) Uani 1 1 d . . .
H97A H 0.1225 0.7313 0.5966 0.077 Uiso 1 1 calc R . .
H97B H 0.1613 0.6762 0.5948 0.077 Uiso 1 1 calc R . .
C98 C 0.1345(3) 0.7163(4) 0.5289(4) 0.072(3) Uani 1 1 d . . .
H98A H 0.1499 0.6802 0.5157 0.086 Uiso 1 1 calc R . .
H98B H 0.0999 0.7131 0.5189 0.086 Uiso 1 1 calc R . .
C99 C 0.1438(4) 0.8005(6) 0.4690(3) 0.086(3) Uani 1 1 d . . .
H99A H 0.1598 0.8418 0.4674 0.129 Uiso 1 1 calc R . .
H99B H 0.1099 0.8059 0.4575 0.129 Uiso 1 1 calc R . .
H99C H 0.1563 0.7687 0.4501 0.129 Uiso 1 1 calc R . .
C100 C 0.0014(3) 0.6541(4) 0.3518(3) 0.060(2) Uani 1 1 d U . .
C101 C -0.0033(6) 0.5923(10) 0.3634(6) 0.208(9) Uani 1 1 d U . .
H10A H -0.0065 0.5664 0.3350 0.250 Uiso 1 1 calc R . .
H10B H -0.0336 0.5886 0.3740 0.250 Uiso 1 1 calc R . .
C102 C 0.0316(5) 0.5622(6) 0.3970(4) 0.112(5) Uani 1 1 d U . .
H10C H 0.0468 0.5259 0.3838 0.135 Uiso 1 1 calc R . .
H10D H 0.0183 0.5466 0.4232 0.135 Uiso 1 1 calc R . .
C103 C 0.0648(3) 0.6155(5) 0.4105(3) 0.068(2) Uani 1 1 d . . .
H10E H 0.0676 0.6268 0.4432 0.082 Uiso 1 1 calc R . .
H10F H 0.0964 0.6056 0.4041 0.082 Uiso 1 1 calc R . .
C104 C 0.0440(6) 0.7337(7) 0.3975(5) 0.138(6) Uani 1 1 d . . .
H10G H 0.0207 0.7599 0.3770 0.208 Uiso 1 1 calc R . .
H10H H 0.0756 0.7509 0.3980 0.208 Uiso 1 1 calc R . .
H10I H 0.0372 0.7350 0.4286 0.208 Uiso 1 1 calc R . .
C105 C 0.4833(5) 0.8076(6) 0.6427(4) 0.098(4) Uani 1 1 d . . .
C106 C 0.4778(5) 0.8796(6) 0.6387(4) 0.096(3) Uani 1 1 d . . .
H10 H 0.4683 0.8975 0.6664 0.115 Uiso 1 1 calc R . .
H11 H 0.5078 0.8999 0.6352 0.115 Uiso 1 1 calc R . .
C107 C 0.4412(6) 0.8919(7) 0.5980(4) 0.116(4) Uani 1 1 d . . .
H13 H 0.4124 0.9088 0.6073 0.139 Uiso 1 1 calc R . .
H10J H 0.4524 0.9241 0.5781 0.139 Uiso 1 1 calc R . .
C108 C 0.4308(4) 0.8326(6) 0.5738(4) 0.100(4) Uani 1 1 d . . .
H10K H 0.4433 0.8329 0.5451 0.120 Uiso 1 1 calc R . .
H10L H 0.3963 0.8251 0.5662 0.120 Uiso 1 1 calc R . .
C109 C 0.4496(8) 0.7157(7) 0.5981(6) 0.167(8) Uani 1 1 d . . .
H10M H 0.4793 0.6946 0.6120 0.250 Uiso 1 1 calc R . .
H10N H 0.4424 0.7065 0.5652 0.250 Uiso 1 1 calc R . .
H10O H 0.4241 0.6994 0.6124 0.250 Uiso 1 1 calc R . .
C110 C 0.1390(4) 0.3873(4) 0.1265(4) 0.076(3) Uani 1 1 d . . .
C111 C 0.1480(5) 0.3823(8) 0.1759(5) 0.120(5) Uani 1 1 d . . .
H11A H 0.1411 0.4237 0.1898 0.144 Uiso 1 1 calc R . .
H11B H 0.1814 0.3708 0.1878 0.144 Uiso 1 1 calc R . .
C112 C 0.1162(8) 0.3311(13) 0.1864(8) 0.215(11) Uani 1 1 d . . .
H11C H 0.0903 0.3497 0.1995 0.259 Uiso 1 1 calc R . .
H11D H 0.1338 0.3001 0.2087 0.259 Uiso 1 1 calc R . .
C113 C 0.0957(6) 0.2958(7) 0.1379(8) 0.157(8) Uani 1 1 d . . .
H11E H 0.1107 0.2534 0.1356 0.188 Uiso 1 1 calc R . .
H11F H 0.0610 0.2907 0.1326 0.188 Uiso 1 1 calc R . .
C114 C 0.0945(7) 0.3292(10) 0.0619(7) 0.186(9) Uani 1 1 d . . .
H11G H 0.1083 0.3613 0.0442 0.279 Uiso 1 1 calc R . .
H11H H 0.0600 0.3319 0.0539 0.279 Uiso 1 1 calc R . .
H11I H 0.1047 0.2861 0.0547 0.279 Uiso 1 1 calc R . .
C115 C 0.4333(4) 0.5467(6) 0.2689(5) 0.100(4) Uani 1 1 d . . .
C116 C 0.4055(5) 0.5072(7) 0.3000(5) 0.124(5) Uani 1 1 d . . .
H14 H 0.3731 0.5244 0.2970 0.148 Uiso 1 1 calc R . .
H15 H 0.4034 0.4615 0.2904 0.148 Uiso 1 1 calc R . .
C117 C 0.4302(10) 0.5124(13) 0.3472(7) 0.225(12) Uani 1 1 d . . .
H17 H 0.4495 0.4735 0.3566 0.269 Uiso 1 1 calc R . .
H11J H 0.4078 0.5182 0.3681 0.269 Uiso 1 1 calc R . .
C118 C 0.4644(7) 0.5772(9) 0.3478(6) 0.155(7) Uani 1 1 d . . .
H11K H 0.4503 0.6158 0.3592 0.185 Uiso 1 1 calc R . .
H11L H 0.4965 0.5701 0.3661 0.185 Uiso 1 1 calc R . .
C119 C 0.4937(6) 0.6296(7) 0.2840(6) 0.138(5) Uani 1 1 d . . .
H11M H 0.4963 0.6204 0.2523 0.208 Uiso 1 1 calc R . .
H11N H 0.5252 0.6291 0.3036 0.208 Uiso 1 1 calc R . .
H11O H 0.4794 0.6722 0.2855 0.208 Uiso 1 1 calc R . .
C120 C 0.2723(3) 0.1059(4) 0.6213(3) 0.059(2) Uani 1 1 d . . .
C121 C 0.2487(4) 0.1635(5) 0.5900(4) 0.090(3) Uani 1 1 d . . .
H12A H 0.2685 0.1758 0.5677 0.108 Uiso 1 1 calc R . .
H12B H 0.2171 0.1509 0.5730 0.108 Uiso 1 1 calc R . .
C122 C 0.2450(5) 0.2172(5) 0.6210(4) 0.104(4) Uani 1 1 d . . .
H12C H 0.2118 0.2233 0.6244 0.125 Uiso 1 1 calc R . .
H12D H 0.2562 0.2577 0.6092 0.125 Uiso 1 1 calc R . .
C123 C 0.2763(4) 0.1988(5) 0.6675(4) 0.080(3) Uani 1 1 d . . .
H12E H 0.3054 0.2251 0.6738 0.095 Uiso 1 1 calc R . .
H12F H 0.2592 0.2045 0.6930 0.095 Uiso 1 1 calc R . .
C124 C 0.3150(5) 0.0938(7) 0.6972(4) 0.108(4) Uani 1 1 d . . .
H12G H 0.2943 0.0693 0.7133 0.162 Uiso 1 1 calc R . .
H12H H 0.3347 0.1229 0.7189 0.162 Uiso 1 1 calc R . .
H12I H 0.3352 0.0641 0.6841 0.162 Uiso 1 1 calc R . .
C125 C 0.4569(6) 0.7320(11) 0.4456(5) 0.156(7) Uani 1 1 d . . .
C126 C 0.4922(5) 0.7518(7) 0.4199(7) 0.142(7) Uani 1 1 d . . .
H12J H 0.5109 0.7879 0.4358 0.171 Uiso 1 1 calc R . .
H12K H 0.5139 0.7155 0.4178 0.171 Uiso 1 1 calc R . .
C127 C 0.4697(7) 0.7718(8) 0.3743(6) 0.152(8) Uani 1 1 d . . .
H12L H 0.4832 0.7492 0.3505 0.183 Uiso 1 1 calc R . .
H12M H 0.4725 0.8189 0.3703 0.183 Uiso 1 1 calc R . .
C128 C 0.4181(6) 0.7519(7) 0.3726(5) 0.119(5) Uani 1 1 d . . .
H12N H 0.3969 0.7897 0.3672 0.143 Uiso 1 1 calc R . .
H12O H 0.4077 0.7200 0.3479 0.143 Uiso 1 1 calc R . .
C129 C 0.3707(6) 0.7111(12) 0.4279(9) 0.235(13) Uani 1 1 d . . .
H12P H 0.3752 0.7036 0.4610 0.352 Uiso 1 1 calc R . .
H12Q H 0.3568 0.6727 0.4115 0.352 Uiso 1 1 calc R . .
H12R H 0.3495 0.7479 0.4196 0.352 Uiso 1 1 calc R . .
C135 C 0.7991(8) 0.6663(12) 0.2696(9) 0.093(6) Uiso 0.50 1 d PD . .
C136 C 0.8415(8) 0.6433(12) 0.2545(9) 0.099(7) Uiso 0.50 1 d PD . .
H13A H 0.8695 0.6415 0.2796 0.118 Uiso 0.50 1 calc PR . .
H13B H 0.8487 0.6678 0.2281 0.118 Uiso 0.50 1 calc PR . .
C138 C 0.7693(11) 0.5749(16) 0.2352(12) 0.132(10) Uiso 0.50 1 d PD . .
H13C H 0.7535 0.5818 0.2029 0.158 Uiso 0.50 1 calc PR . .
H13D H 0.7570 0.5352 0.2471 0.158 Uiso 0.50 1 calc PR . .
C139 C 0.7184(10) 0.6438(14) 0.2700(10) 0.119(9) Uiso 0.50 1 d P . .
H13J H 0.7206 0.6786 0.2926 0.178 Uiso 0.50 1 calc PR . .
H13K H 0.7044 0.6057 0.2814 0.178 Uiso 0.50 1 calc PR . .
H13L H 0.6986 0.6578 0.2410 0.178 Uiso 0.50 1 calc PR . .
C140 C 0.9088(3) 0.1363(3) 0.3880(3) 0.0495(17) Uani 1 1 d . . .
C141 C 0.9006(3) 0.1407(5) 0.3366(3) 0.063(2) Uani 1 1 d . . .
H14C H 0.8745 0.1707 0.3247 0.076 Uiso 1 1 calc R . .
H14D H 0.8931 0.0979 0.3223 0.076 Uiso 1 1 calc R . .
C142 C 0.9469(3) 0.1657(6) 0.3274(3) 0.083(3) Uani 1 1 d . . .
H14E H 0.9418 0.1943 0.3002 0.099 Uiso 1 1 calc R . .
H14F H 0.9678 0.1298 0.3223 0.099 Uiso 1 1 calc R . .
C143 C 0.9679(3) 0.2031(4) 0.3711(3) 0.065(2) Uani 1 1 d . . .
H14G H 1.0027 0.2001 0.3780 0.077 Uiso 1 1 calc R . .
H14H H 0.9585 0.2490 0.3685 0.077 Uiso 1 1 calc R . .
C144 C 0.9646(3) 0.1799(5) 0.4534(3) 0.069(2) Uani 1 1 d . . .
H14I H 0.9458 0.1539 0.4708 0.104 Uiso 1 1 calc R . .
H14J H 0.9618 0.2255 0.4609 0.104 Uiso 1 1 calc R . .
H14K H 0.9977 0.1667 0.4613 0.104 Uiso 1 1 calc R . .
C87 C 0.7663(13) 0.7468(14) 0.6154(11) 0.294(16) Uiso 1 1 d D . .
H87A H 0.7429 0.7818 0.6142 0.353 Uiso 1 1 calc R . .
H87B H 0.7910 0.7615 0.5988 0.353 Uiso 1 1 calc R . .
F15 F 0.8224(5) 0.6773(6) 0.5478(5) 0.112(5) Uani 0.50 1 d P A 1
F15A F 0.8542(5) 0.7018(10) 0.4507(6) 0.140(7) Uani 0.50 1 d P A 2
O32 O 0.7085(11) 0.3818(16) 0.6876(12) 0.181(10) Uiso 0.50 1 d P . .
O145 O 0.6170(4) 0.5765(6) 0.5743(5) 0.075(3) Uiso 0.50 1 d P B 1
C146 C 0.6897(5) 0.4104(8) 0.6614(6) 0.052(4) Uiso 0.50 1 d P . .
O36 O 0.6473(6) 0.5287(7) 0.1870(6) 0.094(4) Uani 0.50 1 d P C 1
O37 O 0.2570(14) 0.6891(12) 0.2680(17) 0.30(2) Uani 0.50 1 d P . 1
C147 C 0.7532(6) 0.4190(9) 0.7344(6) 0.128(5) Uiso 1 1 d . . .
N39 N 0.7613(9) 0.4990(7) 0.1202(7) 0.101(7) Uani 0.50 1 d P D 1
O149 O 0.8425(7) 0.4831(9) 0.3317(7) 0.116(5) Uiso 0.50 1 d P E 1
N150 N 0.7098(7) 0.4626(10) 0.6852(7) 0.190(7) Uiso 1 1 d . . .
C151 C 0.6203(8) 0.6279(11) 0.5999(8) 0.085(6) Uiso 0.50 1 d PD B 1
O152 O 0.7822(9) 0.4000(14) 0.7628(9) 0.149(7) Uiso 0.50 1 d P . .
O153 O 0.6952(10) 0.4455(11) 0.1349(9) 0.180(12) Uani 0.50 1 d P D 1
C154 C 0.7436(11) 0.4566(19) 0.1356(10) 0.148(14) Uani 0.50 1 d P D 1
C155 C 0.8066(12) 0.4875(10) 0.1161(14) 0.142(13) Uani 0.50 1 d P D 1
H15A H 0.8270 0.5254 0.1252 0.170 Uiso 0.50 1 calc PR D 1
H15B H 0.8085 0.4749 0.0844 0.170 Uiso 0.50 1 calc PR D 1
C156 C 0.7378(15) 0.5522(16) 0.0984(13) 0.163(15) Uani 0.50 1 d P D 1
H15C H 0.7037 0.5447 0.0931 0.244 Uiso 0.50 1 calc PR D 1
H15D H 0.7475 0.5590 0.0689 0.244 Uiso 0.50 1 calc PR D 1
H15E H 0.7456 0.5904 0.1177 0.244 Uiso 0.50 1 calc PR D 1
N157 N 0.5912(11) 0.6860(15) 0.5725(12) 0.153(10) Uiso 0.50 1 d P B 1
C158 C 0.5720(10) 0.6826(14) 0.5251(10) 0.111(8) Uiso 0.50 1 d P B 1
H15F H 0.5962 0.6943 0.5076 0.167 Uiso 0.50 1 calc PR B 1
H15G H 0.5454 0.7125 0.5177 0.167 Uiso 0.50 1 calc PR B 1
H15H H 0.5611 0.6387 0.5171 0.167 Uiso 0.50 1 calc PR B 1
C159 C 0.7732(12) 0.3949(15) 0.1446(14) 0.18(2) Uani 0.50 1 d P D 1
H18 H 0.7700 0.3727 0.1733 0.219 Uiso 0.50 1 calc PR D 1
H20 H 0.7676 0.3645 0.1184 0.219 Uiso 0.50 1 calc PR D 1
C160 C 0.7496(12) 0.4917(16) 0.7213(12) 0.126(9) Uiso 0.50 1 d P . .
C145 C 0.8195(11) 0.4331(12) 0.1487(14) 0.140(13) Uani 0.50 1 d P D 1
H21 H 0.8305 0.4490 0.1804 0.168 Uiso 0.50 1 calc PR D 1
H22 H 0.8446 0.4063 0.1398 0.168 Uiso 0.50 1 calc PR D 1
C148 C 0.6314(14) 0.7048(18) 0.6633(13) 0.160(13) Uiso 0.50 1 d PD B 1
H23 H 0.6109 0.6983 0.6860 0.192 Uiso 0.50 1 calc PR B 1
H14L H 0.6580 0.7334 0.6762 0.192 Uiso 0.50 1 calc PR B 1
C149 C 0.6036(16) 0.729(2) 0.6165(15) 0.197(18) Uiso 0.50 1 d PD B 1
H14M H 0.6212 0.7666 0.6080 0.236 Uiso 0.50 1 calc PR B 1
H14N H 0.5732 0.7459 0.6223 0.236 Uiso 0.50 1 calc PR B 1
C152 C 0.6486(17) 0.638(2) 0.6450(14) 0.21(2) Uiso 0.50 1 d PD B 1
H24 H 0.6824 0.6409 0.6434 0.257 Uiso 0.50 1 calc PR B 1
H29 H 0.6441 0.6027 0.6658 0.257 Uiso 0.50 1 calc PR B 1
C153 C 0.7741(10) 0.3531(16) 0.7577(10) 0.102(8) Uiso 0.50 1 d P . .
C157 C 0.7834(12) 0.4741(17) 0.7597(12) 0.132(10) Uiso 0.50 1 d P . .
C161 C 0.7406(11) 0.3693(18) 0.7193(12) 0.114(8) Uiso 0.50 1 d P . .
C162 C 0.7263(9) 0.3276(16) 0.7109(9) 0.095(7) Uiso 0.50 1 d P . .
C163 C 0.7235(5) 0.4134(8) 0.7018(6) 0.046(3) Uiso 0.50 1 d P . .
O130 O 0.3251(5) 0.9976(7) 0.2192(5) 0.089(4) Uiso 0.50 1 d P F 1
C130 C 0.4088(7) 0.9515(10) 0.1518(7) 0.078(5) Uiso 0.50 1 d P F 1
H13E H 0.4229 0.9724 0.1277 0.094 Uiso 0.50 1 calc PR F 1
H13F H 0.4323 0.9220 0.1698 0.094 Uiso 0.50 1 calc PR F 1
C131 C 0.3925(6) 0.9996(8) 0.1816(6) 0.063(4) Uiso 0.50 1 d P F 1
H13G H 0.4160 1.0045 0.2105 0.076 Uiso 0.50 1 calc PR F 1
H13H H 0.3883 1.0419 0.1660 0.076 Uiso 0.50 1 calc PR F 1
N131 N 0.3334(6) 0.9262(8) 0.1613(6) 0.076(4) Uiso 0.50 1 d P F 1
C132 C 0.3655(7) 0.9173(11) 0.1319(8) 0.081(5) Uiso 0.50 1 d P F 1
H13I H 0.3522 0.9347 0.1011 0.097 Uiso 0.50 1 calc PR F 1
H13M H 0.3721 0.8709 0.1289 0.097 Uiso 0.50 1 calc PR F 1
C133 C 0.3485(7) 0.9772(10) 0.1910(7) 0.073(5) Uiso 0.50 1 d P F 1
C134 C 0.2923(10) 0.8892(15) 0.1592(11) 0.127(9) Uiso 0.50 1 d P F 1
H13N H 0.2701 0.8988 0.1306 0.191 Uiso 0.50 1 calc PR F 1
H13O H 0.2777 0.8997 0.1854 0.191 Uiso 0.50 1 calc PR F 1
H13P H 0.3005 0.8434 0.1601 0.191 Uiso 0.50 1 calc PR F 1
C137 C 0.8194(11) 0.5739(15) 0.2404(12) 0.276(15) Uiso 1 1 d D . .
H13Q H 0.8280 0.5602 0.2112 0.332 Uiso 1 1 calc R . .
H13R H 0.8327 0.5422 0.2643 0.332 Uiso 1 1 calc R . .

loop_
_atom_site_aniso_label
_atom_site_aniso_U_11
_atom_site_aniso_U_22
_atom_site_aniso_U_33
_atom_site_aniso_U_23
_atom_site_aniso_U_13
_atom_site_aniso_U_12
Cu1 0.0575(7) 0.0557(7) 0.0516(7) 0.0066(5) 0.0084(5) 0.0073(5)
F1 0.285(14) 0.098(6) 0.139(8) 0.035(6) -0.046(8) 0.011(7)
O1 0.082(5) 0.214(10) 0.088(6) -0.025(6) 0.015(4) -0.088(6)
N1 0.051(3) 0.046(3) 0.037(3) -0.003(3) 0.012(3) -0.010(3)
C1 0.058(5) 0.066(5) 0.038(4) 0.004(4) -0.002(4) -0.021(4)
B1 0.070(6) 0.055(6) 0.084(8) 0.015(5) 0.013(6) -0.028(5)
Cu2 0.0453(5) 0.0439(6) 0.0368(6) -0.0072(4) 0.0090(4) -0.0106(4)
O4 0.129(6) 0.055(4) 0.062(4) -0.010(3) 0.020(4) 0.018(4)
N4 0.054(4) 0.054(4) 0.047(4) 0.003(3) 0.003(3) -0.002(3)
O6 0.067(4) 0.071(4) 0.072(4) 0.016(3) -0.002(3) -0.003(3)
O14 0.043(2) 0.043(3) 0.035(3) -0.006(2) 0.007(2) -0.006(2)
F2 0.370(16) 0.175(9) 0.090(6) 0.031(6) -0.021(8) -0.197(11)
O2 0.134(6) 0.130(6) 0.040(3) -0.013(4) -0.002(4) -0.091(5)
N2 0.058(4) 0.051(4) 0.057(4) 0.001(3) 0.015(3) 0.001(3)
C2 0.062(5) 0.104(7) 0.057(5) -0.009(5) 0.003(4) -0.027(5)
B2 0.076(7) 0.065(7) 0.076(8) -0.028(6) 0.005(6) -0.016(6)
F3 0.196(12) 0.316(17) 0.260(15) 0.032(14) 0.131(12) -0.021(12)
O3 0.089(4) 0.112(5) 0.045(4) -0.010(3) -0.001(3) -0.040(4)
N3 0.046(3) 0.042(3) 0.043(3) 0.004(3) 0.008(3) 0.009(3)
C3 0.076(6) 0.121(9) 0.053(6) 0.000(6) 0.001(5) -0.053(6)
B3 0.058(6) 0.077(7) 0.078(8) 0.004(6) 0.020(5) 0.006(5)
F4 0.134(6) 0.105(5) 0.098(5) 0.044(4) -0.027(4) -0.044(4)
C4 0.092(7) 0.104(8) 0.035(5) -0.009(5) -0.008(4) -0.058(6)
B4 0.064(8) 0.068(8) 0.195(18) -0.008(10) -0.017(9) 0.007(6)
F5 0.230(10) 0.067(4) 0.141(7) -0.029(4) -0.075(7) 0.039(5)
O5 0.064(3) 0.060(3) 0.052(3) 0.004(3) 0.009(3) 0.009(3)
N5 0.044(3) 0.047(3) 0.036(3) -0.003(3) 0.012(2) -0.004(3)
C5 0.089(6) 0.064(5) 0.033(4) 0.003(4) -0.002(4) -0.033(5)
F6 0.122(6) 0.123(6) 0.268(12) -0.080(7) 0.103(7) -0.024(5)
N6 0.056(4) 0.037(3) 0.049(4) -0.001(3) 0.001(3) -0.002(3)
C6 0.072(5) 0.058(5) 0.041(4) 0.007(4) -0.002(4) -0.028(4)
F7 0.116(5) 0.101(5) 0.116(5) -0.061(4) -0.018(4) -0.015(4)
O7 0.063(3) 0.064(3) 0.044(3) -0.005(3) 0.016(3) -0.005(3)
C7 0.067(5) 0.053(4) 0.039(4) 0.001(3) 0.007(4) -0.020(4)
F8 0.069(3) 0.064(3) 0.071(3) -0.020(2) 0.003(2) 0.002(2)
O8 0.051(3) 0.048(3) 0.068(4) -0.018(3) 0.019(3) -0.008(2)
N8 0.102(7) 0.107(7) 0.083(6) -0.003(6) -0.014(5) 0.017(6)
C8 0.063(4) 0.054(4) 0.038(4) 0.002(3) 0.012(4) -0.013(4)
F9 0.096(4) 0.066(3) 0.087(4) 0.006(3) 0.008(3) 0.013(3)
O9 0.199(10) 0.165(9) 0.383(19) -0.209(12) 0.236(13) -0.133(8)
N9 0.058(4) 0.071(5) 0.072(5) -0.016(4) 0.005(3) 0.018(3)
C9 0.092(6) 0.054(5) 0.035(4) -0.007(4) 0.013(4) -0.009(4)
F10 0.088(4) 0.179(7) 0.082(4) -0.003(5) 0.021(3) 0.003(4)
O10 0.057(3) 0.095(5) 0.074(4) 0.030(4) -0.007(3) -0.003(3)
N10 0.194(12) 0.055(5) 0.178(12) 0.020(7) -0.105(10) -0.037(7)
C10 0.084(6) 0.055(5) 0.053(5) -0.008(4) 0.017(4) 0.006(4)
F11 0.202(9) 0.071(4) 0.191(9) -0.004(5) 0.026(8) -0.008(5)
O11 0.068(3) 0.053(3) 0.043(3) -0.002(2) -0.007(3) 0.002(3)
N11 0.167(10) 0.104(7) 0.069(6) -0.010(5) 0.030(6) -0.070(7)
C11 0.057(4) 0.057(5) 0.048(5) 0.010(4) 0.010(4) 0.007(4)
F12 0.057(3) 0.244(10) 0.106(5) 0.054(6) 0.010(3) -0.001(4)
O12 0.096(4) 0.054(3) 0.053(4) -0.002(3) -0.011(3) 0.007(3)
N12 0.112(7) 0.070(5) 0.148(9) -0.010(6) 0.061(7) -0.027(5)
C12 0.044(4) 0.058(5) 0.032(4) 0.002(3) 0.008(3) 0.001(3)
F13 0.297(13) 0.104(6) 0.109(6) 0.009(5) -0.024(7) -0.073(7)
O13 0.080(4) 0.048(3) 0.037(3) 0.002(2) -0.004(3) -0.016(3)
N13 0.153(10) 0.113(8) 0.105(8) -0.011(7) 0.011(7) 0.000(8)
C13 0.044(4) 0.050(4) 0.037(4) -0.002(3) 0.008(3) -0.003(3)
F14 0.135(7) 0.139(8) 0.297(15) 0.001(9) -0.063(9) 0.044(6)
N14 0.084(5) 0.086(6) 0.076(6) -0.015(4) 0.016(4) -0.017(4)
C14 0.050(4) 0.054(4) 0.033(4) -0.001(3) 0.007(3) -0.009(3)
O15 0.053(3) 0.079(4) 0.064(4) -0.032(3) 0.014(3) -0.007(3)
N15 0.158(11) 0.176(12) 0.083(8) 0.012(8) 0.026(7) -0.014(10)
C15 0.044(4) 0.036(4) 0.040(4) -0.009(3) 0.006(3) -0.012(3)
F16 0.060(3) 0.188(7) 0.094(5) 0.027(5) -0.003(3) 0.008(4)
O16 0.049(3) 0.043(3) 0.051(3) -0.004(2) 0.012(2) -0.004(2)
C16 0.045(4) 0.039(4) 0.045(4) -0.008(3) 0.008(3) -0.009(3)
O17 0.051(3) 0.034(2) 0.068(3) 0.008(2) 0.012(2) 0.003(2)
C17 0.051(4) 0.046(4) 0.043(4) -0.012(3) 0.013(3) -0.009(3)
O18 0.070(3) 0.041(3) 0.079(4) 0.014(3) 0.029(3) 0.014(3)
N18 0.051(3) 0.054(4) 0.053(4) 0.000(3) 0.012(3) 0.004(3)
C18 0.049(4) 0.048(4) 0.057(5) -0.015(4) 0.016(4) -0.008(3)
O19 0.074(4) 0.088(5) 0.087(5) 0.024(4) 0.026(4) 0.025(3)
C19 0.048(4) 0.046(4) 0.058(5) -0.005(4) 0.008(4) -0.008(3)
C20 0.048(4) 0.042(4) 0.051(4) -0.008(3) 0.006(3) -0.009(3)
O21 0.168(8) 0.195(10) 0.073(5) 0.042(6) 0.040(6) 0.107(8)
C21 0.051(4) 0.052(4) 0.048(5) 0.002(4) -0.002(3) -0.003(4)
O22 0.057(3) 0.041(3) 0.056(3) 0.001(2) 0.009(2) -0.002(2)
C22 0.074(7) 0.234(19) 0.103(10) 0.014(11) 0.001(7) -0.064(10)
O23 0.079(4) 0.102(5) 0.037(3) 0.002(3) 0.005(3) 0.008(3)
C23 0.077(6) 0.093(7) 0.037(5) -0.011(4) 0.006(4) -0.043(5)
O24 0.203(10) 0.108(6) 0.060(5) 0.017(4) -0.008(5) 0.003(6)
C24 0.055(4) 0.077(6) 0.036(4) -0.007(4) 0.009(3) -0.024(4)
O25 0.148(7) 0.098(5) 0.092(5) -0.019(4) 0.050(5) -0.074(5)
C25 0.074(5) 0.065(5) 0.048(5) -0.008(4) -0.002(4) -0.007(4)
O26 0.112(6) 0.117(6) 0.090(6) -0.038(5) 0.002(4) 0.038(5)
C26 0.071(5) 0.044(4) 0.047(5) -0.004(4) 0.008(4) -0.008(4)
O27 0.070(3) 0.041(3) 0.052(3) -0.002(2) 0.014(3) 0.009(2)
C27 0.065(5) 0.058(5) 0.044(5) 0.004(4) -0.009(4) -0.010(4)
O28 0.223(15) 0.61(4) 0.076(8) 0.075(14) 0.035(9) 0.14(2)
C28 0.067(5) 0.061(5) 0.054(5) -0.004(4) -0.002(4) -0.032(4)
C29 0.214(16) 0.074(7) 0.075(8) -0.014(6) 0.037(9) 0.021(9)
C30 0.063(5) 0.057(5) 0.049(5) 0.000(4) 0.010(4) 0.005(4)
O31 0.058(3) 0.064(3) 0.057(3) 0.010(3) 0.022(3) -0.006(3)
C31 0.060(5) 0.058(5) 0.051(5) 0.002(4) 0.015(4) 0.010(4)
C32 0.049(4) 0.065(5) 0.069(6) 0.003(4) -0.001(4) 0.004(4)
C33 0.054(5) 0.050(5) 0.081(6) 0.010(4) 0.008(4) 0.004(4)
O34 0.059(3) 0.055(3) 0.035(3) -0.010(2) 0.015(2) -0.014(2)
C34 0.056(4) 0.059(5) 0.053(5) 0.004(4) 0.002(4) 0.000(4)
C35 0.061(5) 0.051(4) 0.056(5) 0.000(4) 0.002(4) -0.002(4)
C36 0.088(6) 0.065(5) 0.045(5) 0.002(4) 0.027(4) 0.002(5)
C37 0.079(6) 0.071(6) 0.130(9) -0.051(6) 0.057(6) -0.030(5)
C38 0.056(5) 0.052(5) 0.088(6) -0.022(4) 0.035(4) -0.016(4)
C39 0.088(7) 0.111(8) 0.132(10) -0.082(8) 0.067(7) -0.047(7)
C40 0.065(5) 0.077(6) 0.086(7) -0.044(5) 0.033(5) -0.028(5)
C41 0.054(4) 0.044(4) 0.046(4) -0.013(3) 0.011(3) -0.003(3)
C42 0.047(4) 0.055(4) 0.055(5) -0.006(4) 0.015(4) -0.006(3)
C43 0.062(4) 0.037(4) 0.041(4) -0.017(3) 0.001(3) -0.005(3)
C44 0.064(5) 0.038(4) 0.037(4) -0.007(3) 0.002(3) -0.006(3)
C45 0.058(5) 0.045(4) 0.043(4) -0.004(3) 0.000(3) -0.004(4)
C46 0.049(4) 0.058(5) 0.056(5) 0.003(4) -0.010(4) -0.008(4)
C47 0.067(5) 0.055(5) 0.055(5) 0.007(4) -0.012(4) -0.015(4)
C48 0.060(5) 0.039(4) 0.039(4) -0.005(3) -0.007(3) -0.005(3)
C49 0.068(5) 0.032(4) 0.058(5) -0.010(3) 0.002(4) -0.005(3)
C50 0.059(4) 0.025(3) 0.050(4) 0.000(3) -0.003(4) 0.004(3)
C51 0.053(4) 0.026(3) 0.054(5) -0.002(3) -0.006(4) 0.002(3)
C52 0.041(4) 0.032(4) 0.074(6) 0.009(4) 0.004(4) 0.006(3)
C53 0.050(4) 0.033(4) 0.046(4) 0.002(3) 0.003(3) 0.002(3)
C54 0.046(4) 0.031(3) 0.046(4) 0.002(3) -0.001(3) 0.005(3)
C55 0.047(4) 0.028(3) 0.042(4) -0.001(3) -0.003(3) 0.002(3)
C56 0.058(4) 0.035(4) 0.043(4) 0.004(3) 0.003(3) 0.000(3)
C57 0.045(4) 0.036(4) 0.040(4) -0.003(3) 0.008(3) 0.004(3)
C58 0.042(3) 0.044(4) 0.028(3) -0.004(3) 0.003(3) 0.000(3)
C59 0.048(4) 0.053(4) 0.028(4) -0.009(3) 0.008(3) -0.009(3)
C60 0.049(4) 0.039(4) 0.039(4) 0.000(3) 0.013(3) -0.010(3)
C61 0.051(4) 0.055(4) 0.020(3) -0.004(3) 0.003(3) -0.005(3)
C62 0.043(4) 0.044(4) 0.028(3) -0.004(3) 0.005(3) 0.002(3)
C63 0.059(4) 0.045(4) 0.035(4) -0.009(3) 0.004(3) 0.007(3)
C64 0.056(6) 0.167(13) 0.147(12) 0.086(11) 0.006(7) -0.018(7)
C65 0.057(4) 0.055(5) 0.042(4) -0.007(4) 0.007(4) -0.003(4)
C66 0.053(4) 0.052(4) 0.039(4) 0.002(3) 0.012(3) 0.002(3)
C67 0.064(5) 0.054(5) 0.045(5) -0.003(4) 0.006(4) -0.011(4)
C68 0.062(5) 0.069(6) 0.042(4) 0.005(4) -0.005(4) 0.000(4)
C69 0.064(5) 0.047(4) 0.065(5) 0.004(4) 0.006(4) 0.000(4)
C70 0.051(4) 0.052(5) 0.052(5) -0.005(4) -0.002(4) -0.006(4)
C71 0.119(8) 0.062(6) 0.054(6) 0.016(5) -0.009(5) -0.021(5)
C72 0.045(4) 0.048(4) 0.041(4) -0.007(3) 0.010(3) -0.002(3)
C73 0.044(4) 0.048(4) 0.042(4) -0.004(3) 0.010(3) -0.008(3)
C74 0.046(4) 0.056(4) 0.038(4) -0.011(3) 0.008(3) 0.000(3)
C75 0.040(4) 0.050(4) 0.046(4) -0.013(3) 0.012(3) -0.006(3)
C76 0.050(4) 0.046(4) 0.043(4) -0.010(3) 0.007(3) -0.002(3)
C77 0.052(4) 0.045(4) 0.044(4) -0.015(3) 0.010(3) -0.004(3)
C78 0.066(5) 0.054(5) 0.040(4) -0.006(4) 0.006(4) -0.007(4)
C79 0.056(4) 0.026(3) 0.043(4) -0.009(3) 0.000(3) -0.002(3)
C80 0.050(4) 0.025(3) 0.045(4) -0.003(3) -0.002(3) 0.002(3)
C81 0.054(4) 0.050(4) 0.055(5) 0.008(4) 0.008(4) 0.016(4)
C82 0.070(5) 0.054(5) 0.061(5) 0.019(4) 0.013(4) 0.016(4)
C83 0.041(4) 0.045(4) 0.062(5) 0.002(4) -0.002(3) -0.003(3)
C84 0.053(4) 0.036(4) 0.052(4) 0.009(3) -0.004(3) -0.004(3)
C90 0.101(8) 0.123(10) 0.085(8) -0.009(7) 0.007(7) 0.028(7)
C91 0.176(16) 0.24(2) 0.082(10) 0.005(12) 0.033(10) -0.011(16)
C92 0.185(18) 0.170(17) 0.113(13) -0.002(12) 0.041(12) -0.017(14)
C93 0.159(14) 0.126(12) 0.119(12) 0.025(10) -0.054(11) -0.020(11)
C94 0.077(8) 0.162(14) 0.207(19) -0.047(14) 0.008(10) 0.030(9)
C95 0.053(4) 0.046(4) 0.067(5) 0.000(4) 0.011(4) 0.008(3)
C96 0.075(5) 0.048(5) 0.065(5) 0.007(4) 0.009(4) 0.010(4)
C97 0.081(6) 0.051(5) 0.062(5) 0.011(4) 0.016(4) 0.018(4)
C98 0.065(5) 0.047(5) 0.106(8) -0.007(5) 0.025(5) 0.002(4)
C99 0.102(7) 0.117(8) 0.035(5) 0.014(5) 0.004(5) 0.036(6)
C100 0.072(5) 0.078(6) 0.031(4) -0.011(4) 0.015(4) -0.015(4)
C101 0.193(13) 0.248(16) 0.133(11) 0.144(11) -0.096(10) -0.148(12)
C102 0.155(11) 0.110(9) 0.060(7) 0.034(6) -0.007(7) -0.056(8)
C103 0.068(5) 0.077(6) 0.060(5) 0.009(5) 0.014(4) 0.011(5)
C104 0.187(15) 0.135(12) 0.088(9) -0.017(9) 0.011(9) -0.074(11)
C105 0.127(9) 0.103(8) 0.060(6) 0.005(6) 0.009(6) -0.045(7)
C106 0.128(9) 0.087(8) 0.066(7) -0.002(6) 0.005(6) -0.020(7)
C107 0.150(12) 0.113(10) 0.077(8) 0.018(7) 0.003(8) -0.004(9)
C108 0.089(7) 0.125(10) 0.087(8) 0.014(7) 0.020(6) -0.027(7)
C109 0.28(2) 0.097(10) 0.133(13) -0.047(10) 0.062(14) -0.085(13)
C110 0.088(6) 0.054(5) 0.097(8) -0.011(5) 0.046(6) -0.024(5)
C111 0.092(8) 0.161(13) 0.113(10) 0.045(10) 0.036(8) 0.015(8)
C112 0.19(2) 0.28(3) 0.20(2) 0.10(2) 0.107(18) -0.04(2)
C113 0.144(13) 0.088(9) 0.26(2) 0.043(12) 0.088(15) -0.027(9)
C114 0.197(18) 0.198(19) 0.170(17) -0.111(15) 0.055(14) -0.102(16)
C115 0.090(7) 0.080(7) 0.123(10) -0.025(7) 0.004(7) 0.031(6)
C116 0.121(10) 0.113(10) 0.131(12) -0.029(9) 0.011(9) 0.046(9)
C117 0.30(3) 0.25(3) 0.139(17) 0.060(18) 0.077(19) -0.04(2)
C118 0.197(17) 0.164(15) 0.104(11) -0.016(11) 0.033(11) -0.062(14)
C119 0.153(13) 0.115(11) 0.143(14) 0.010(10) 0.018(11) -0.028(10)
C120 0.053(4) 0.068(5) 0.061(5) -0.009(4) 0.023(4) -0.006(4)
C121 0.115(8) 0.062(6) 0.096(8) -0.002(6) 0.030(7) 0.018(6)
C122 0.151(11) 0.061(6) 0.109(10) -0.006(6) 0.049(9) -0.002(7)
C123 0.091(7) 0.064(6) 0.092(7) -0.031(5) 0.039(6) -0.025(5)
C124 0.126(10) 0.115(10) 0.076(8) 0.005(7) 0.001(7) -0.008(8)
C125 0.147(13) 0.26(2) 0.058(8) 0.007(11) 0.020(8) 0.011(14)
C126 0.107(10) 0.084(9) 0.24(2) -0.028(11) 0.052(13) -0.028(8)
C127 0.202(18) 0.123(12) 0.164(15) -0.029(11) 0.115(14) -0.077(12)
C128 0.162(13) 0.096(9) 0.103(10) -0.021(8) 0.035(9) -0.002(9)
C129 0.125(13) 0.27(3) 0.33(3) 0.15(2) 0.093(18) -0.033(16)
C140 0.049(4) 0.043(4) 0.057(5) 0.006(3) 0.012(3) 0.006(3)
C141 0.060(5) 0.085(6) 0.046(5) 0.006(4) 0.010(4) 0.004(4)
C142 0.079(6) 0.106(8) 0.066(6) 0.034(6) 0.018(5) 0.007(6)
C143 0.054(4) 0.054(5) 0.088(7) 0.023(5) 0.021(4) 0.006(4)
C144 0.059(5) 0.085(6) 0.060(6) -0.011(5) 0.002(4) 0.015(5)
F15 0.127(10) 0.087(8) 0.097(9) 0.048(7) -0.038(8) -0.043(7)
F15A 0.074(7) 0.219(18) 0.127(12) -0.081(12) 0.016(8) 0.009(9)
O36 0.102(10) 0.081(9) 0.097(11) 0.011(8) 0.013(8) 0.011(8)
O37 0.32(3) 0.126(16) 0.58(6) 0.20(3) 0.39(4) 0.15(2)
N39 0.19(2) 0.044(9) 0.094(13) 0.026(9) 0.076(14) 0.036(11)
O153 0.25(3) 0.137(17) 0.20(2) 0.078(17) 0.15(2) 0.093(18)
C154 0.14(2) 0.23(4) 0.10(2) 0.05(2) 0.093(19) 0.03(2)
C155 0.16(3) 0.042(12) 0.23(4) 0.006(17) 0.07(3) -0.003(15)
C156 0.21(4) 0.12(3) 0.16(3) -0.01(2) 0.05(3) 0.06(3)
C159 0.20(3) 0.14(3) 0.25(4) 0.14(3) 0.16(3) 0.13(3)
C145 0.14(2) 0.066(15) 0.23(4) 0.049(19) 0.07(3) 0.027(15)

loop_
_atom_type_symbol
_atom_type_description
_atom_type_scat_dispersion_real
_atom_type_scat_dispersion_imag
_atom_type_scat_source
C C 0.0181 0.0091 'International Tables Vol C Tables 4.2.6.8 and 6.1.1.4'
H H 0.0000 0.0000 'International Tables Vol C Tables 4.2.6.8 and 6.1.1.4'
B B 0.0090 0.0039 'International Tables Vol C Tables 4.2.6.8 and 6.1.1.4'
N N 0.0311 0.0180 'International Tables Vol C Tables 4.2.6.8 and 6.1.1.4'
O O 0.0492 0.0322 'International Tables Vol C Tables 4.2.6.8 and 6.1.1.4'
F F 0.0727 0.0534 'International Tables Vol C Tables 4.2.6.8 and 6.1.1.4'
Cu Cu -1.9646 0.5888 'International Tables Vol C Tables 4.2.6.8 and 6.1.1.4'

loop_
_geom_angle_atom_site_label_1
_geom_angle_atom_site_label_2
_geom_angle_atom_site_label_3
_geom_angle
_geom_angle_site_symmetry_1
_geom_angle_site_symmetry_3
O19 Cu1 N2 91.1(3) . .
O19 Cu1 N4 88.6(3) . .
N2 Cu1 N4 159.5(3) . .
O19 Cu1 N6 170.0(3) . 4_565
N2 Cu1 N6 89.9(2) . 4_565
N4 Cu1 N6 87.0(2) . 4_565
O19 Cu1 O20 96.4(3) . .
N2 Cu1 O20 101.1(3) . .
N4 Cu1 O20 99.4(3) . .
N6 Cu1 O20 93.2(2) 4_565 .
C3 O1 C22 117.3(10) . .
C27 N1 C26 118.0(6) . .
C27 N1 Cu2 121.3(5) . 1_454
C26 N1 Cu2 120.6(5) . 1_454
C6 C1 C2 119.3(8) . .
C6 C1 C21 123.1(7) . .
C2 C1 C21 117.6(8) . .
F2 B1 F1 116.1(12) . .
F2 B1 F4 113.4(8) . .
F1 B1 F4 111.9(11) . .
F2 B1 F3 116.1(13) . .
F1 B1 F3 88.4(10) . .
F4 B1 F3 108.4(11) . .
O34 Cu2 N5 91.5(2) . .
O34 Cu2 N1 89.6(2) . 1_656
N5 Cu2 N1 178.8(2) . 1_656
O34 Cu2 N3 176.9(2) . 4_676
N5 Cu2 N3 90.4(2) . 4_676
N1 Cu2 N3 88.5(2) 1_656 4_676
O34 Cu2 O22 91.4(2) . 4_676
N5 Cu2 O22 89.9(2) . 4_676
N1 Cu2 O22 89.7(2) 1_656 4_676
N3 Cu2 O22 91.1(2) 4_676 4_676
C10 O4 C29 116.2(8) . .
C69 N4 C68 117.7(7) . .
C69 N4 Cu1 123.9(5) . .
C68 N4 Cu1 117.7(5) . .
C72 O14 C59 117.6(5) . .
C23 O2 C4 119.7(7) . .
C34 N2 C33 118.2(7) . .
C34 N2 Cu1 120.4(6) . .
C33 N2 Cu1 121.4(5) . .
C3 C2 C1 120.9(10) . .
F6 B2 F7 112.4(10) . .
F6 B2 F8 109.3(9) . .
F7 B2 F8 111.6(9) . .
F6 B2 F5 107.3(11) . .
F7 B2 F5 106.4(9) . .
F8 B2 F5 109.7(9) . .
C40 N3 C41 118.7(6) . .
C40 N3 Cu2 120.8(5) . 4_475
C41 N3 Cu2 120.3(5) . 4_475
O1 C3 C4 117.4(10) . .
O1 C3 C2 124.0(11) . .
C4 C3 C2 118.6(8) . .
F9 B3 F12 111.2(9) . .
F9 B3 F11 106.7(10) . .
F12 B3 F11 110.1(10) . .
F9 B3 F10 112.7(9) . .
F12 B3 F10 110.0(10) . .
F11 B3 F10 105.9(9) . .
C5 C4 C3 122.6(8) . .
C5 C4 O2 118.3(9) . .
C3 C4 O2 118.7(9) . .
F14 B4 F16 137.4(15) . .
F14 B4 F13 109.1(13) . .
F16 B4 F13 113.5(12) . .
F14 B4 F15 74.0(14) . .
F16 B4 F15 96.6(12) . .
F13 B4 F15 103.5(14) . .
F14 B4 F15A 81.5(15) . .
F16 B4 F15A 90.3(13) . .
F13 B4 F15A 100.0(14) . .
F15 B4 F15A 150.4(13) . .
C30 O5 C11 116.8(6) . .
C75 N5 C76 118.8(6) . .
C75 N5 Cu2 121.1(5) . .
C76 N5 Cu2 120.1(5) . .
C4 C5 C6 119.3(9) . .
C82 N6 C83 118.1(7) . .
C82 N6 Cu1 123.4(5) . 4_566
C83 N6 Cu1 118.1(5) . 4_566
C1 C6 C5 119.1(8) . .
C1 C6 C7 124.3(7) . .
C5 C6 C7 116.5(8) . .
C17 O7 C36 116.2(6) . .
C85 N7 C89 114.6(17) . .
C85 N7 C88 123.4(17) . .
C89 N7 C88 121.9(18) . .
C8 C7 C6 111.5(6) . .
C37 O8 C18 116.3(6) . .
C90 N8 C93 117.1(13) . .
C90 N8 C94 124.9(13) . .
C93 N8 C94 117.3(13) . .
C9 C8 C13 120.3(7) . .
C9 C8 C7 116.8(7) . .
C13 C8 C7 123.0(7) . .
C95 N9 C98 118.6(8) . .
C95 N9 C99 119.3(9) . .
C98 N9 C99 120.9(8) . .
C8 C9 C10 121.2(7) . .
C46 O10 C64 116.6(7) . .
C100 N10 C103 121.1(9) . .
C100 N10 C104 111.3(12) . .
C103 N10 C104 119.2(11) . .
O4 C10 C11 117.1(8) . .
O4 C10 C9 125.6(8) . .
C11 C10 C9 117.3(7) . .
C65 O11 C45 116.8(6) . .
C105 N11 C109 120.7(14) . .
C105 N11 C108 113.4(10) . .
C109 N11 C108 125.8(13) . .
C12 C11 C10 122.6(7) . .
C12 C11 O5 117.4(7) . .
C10 C11 O5 119.7(7) . .
C110 N12 C114 125.7(12) . .
C110 N12 C113 118.1(14) . .
C114 N12 C113 115.8(14) . .
C11 C12 C13 120.3(7) . .
C60 O13 C71 116.7(6) . .
C115 N13 C118 121.5(14) . .
C115 N13 C119 119.8(14) . .
C118 N13 C119 118.2(14) . .
C12 C13 C8 118.1(7) . .
C12 C13 C14 118.3(6) . .
C8 C13 C14 123.6(7) . .
B4 F14 F15 67.2(13) . .
C120 N14 C124 121.1(10) . .
C120 N14 C123 116.9(9) . .
C124 N14 C123 121.9(9) . .
C15 C14 C13 114.7(6) . .
C125 N15 C128 115.8(15) . .
C125 N15 C129 122.7(15) . .
C128 N15 C129 118.2(15) . .
C20 C15 C16 119.8(6) . .
C20 C15 C14 121.6(6) . .
C16 C15 C14 118.6(6) . .
C53 O16 C78 115.4(5) . .
C17 C16 C15 121.6(7) . .
C79 O17 C52 116.2(5) . .
C135 N17 C138 116(2) . .
C135 N17 C139 124(2) . .
C138 N17 C139 118(2) . .
O7 C17 C16 126.7(7) . .
O7 C17 C18 116.4(6) . .
C16 C17 C18 116.9(7) . .
C140 N18 C143 114.3(7) . .
C140 N18 C144 123.5(7) . .
C143 N18 C144 121.8(7) . .
C19 C18 O8 120.4(7) . .
C19 C18 C17 122.2(7) . .
O8 C18 C17 117.4(7) . .
C18 C19 C20 121.2(7) . .
C85 O20 Cu1 159.6(8) . .
C15 C20 C19 118.3(7) . .
C15 C20 C21 124.2(6) . .
C19 C20 C21 117.3(7) . .
C20 C21 C1 112.4(6) . .
C95 O22 Cu2 152.6(6) . 4_475
O3 C23 O2 123.9(7) . .
O3 C23 C24 124.6(8) . .
O2 C23 C24 111.5(7) . .
C25 C24 C28 120.6(7) . .
C25 C24 C23 118.7(8) . .
C28 C24 C23 120.7(7) . .
C24 C25 C26 117.8(8) . .
N1 C26 C25 122.4(7) . .
N1 C27 C28 123.5(8) . .
C24 C28 C27 117.5(7) . .
O6 C30 O5 125.1(8) . .
O6 C30 C31 124.1(8) . .
O5 C30 C31 110.9(7) . .
C35 C31 C32 118.9(8) . .
C35 C31 C30 122.9(7) . .
C32 C31 C30 118.2(7) . .
C33 C32 C31 118.1(8) . .
N2 C33 C32 122.8(8) . .
N2 C34 C35 122.9(8) . .
C34 C35 C31 118.9(8) . .
O9 C37 O8 122.3(8) . .
O9 C37 C38 124.4(8) . .
O8 C37 C38 113.3(7) . .
C39 C38 C42 119.0(7) . .
C39 C38 C37 118.3(8) . .
C42 C38 C37 122.6(7) . .
C38 C39 C40 118.9(8) . .
N3 C40 C39 122.1(8) . .
N3 C41 C42 122.4(7) . .
C41 C42 C38 118.7(7) . .
C48 C43 C44 119.1(7) . .
C48 C43 C63 124.2(7) . .
C44 C43 C63 116.7(7) . .
C45 C44 C43 119.7(7) . .
C44 C45 C46 122.5(7) . .
C44 C45 O11 118.6(6) . .
C46 C45 O11 118.6(7) . .
O10 C46 C45 117.2(7) . .
O10 C46 C47 125.1(8) . .
C45 C46 C47 117.7(7) . .
C46 C47 C48 121.6(8) . .
C43 C48 C47 119.3(7) . .
C43 C48 C49 123.6(7) . .
C47 C48 C49 117.1(7) . .
C50 C49 C48 110.9(6) . .
C51 C50 C55 119.3(7) . .
C51 C50 C49 117.8(6) . .
C55 C50 C49 122.8(7) . .
C52 C51 C50 120.0(7) . .
C51 C52 C53 122.2(7) . .
C51 C52 O17 118.6(6) . .
C53 C52 O17 119.2(7) . .
O16 C53 C54 126.5(6) . .
O16 C53 C52 115.8(6) . .
C54 C53 C52 117.7(7) . .
C53 C54 C55 121.7(7) . .
C50 C55 C54 119.0(7) . .
C50 C55 C56 123.1(6) . .
C54 C55 C56 117.9(6) . .
C55 C56 C57 114.0(6) . .
C58 C57 C62 119.2(6) . .
C58 C57 C56 117.2(6) . .
C62 C57 C56 123.7(6) . .
C57 C58 C59 120.7(6) . .
C60 C59 C58 121.4(6) . .
C60 C59 O14 119.9(6) . .
C58 C59 O14 118.5(6) . .
O13 C60 C59 117.2(6) . .
O13 C60 C61 125.5(6) . .
C59 C60 C61 117.3(6) . .
C62 C61 C60 122.1(6) . .
C61 C62 C57 119.3(6) . .
C61 C62 C63 116.2(6) . .
C57 C62 C63 124.5(6) . .
C62 C63 C43 113.9(5) . .
O12 C65 O11 124.3(7) . .
O12 C65 C66 124.0(7) . .
O11 C65 C66 111.6(6) . .
C67 C66 C70 119.3(7) . .
C67 C66 C65 119.3(7) . .
C70 C66 C65 121.4(7) . .
C66 C67 C68 118.2(7) . .
N4 C68 C67 123.3(7) . .
N4 C69 C70 122.8(8) . .
C66 C70 C69 118.7(7) . .
O15 C72 O14 124.0(6) . .
O15 C72 C73 124.1(6) . .
O14 C72 C73 111.9(6) . .
C77 C73 C74 119.1(7) . .
C77 C73 C72 122.1(6) . .
C74 C73 C72 118.8(6) . .
C73 C74 C75 118.5(7) . .
N5 C75 C74 122.5(6) . .
N5 C76 C77 122.7(7) . .
C76 C77 C73 118.5(6) . .
O18 C79 O17 123.6(7) . .
O18 C79 C80 125.3(6) . .
O17 C79 C80 111.1(5) . .
C81 C80 C84 118.5(7) . .
C81 C80 C79 119.0(6) . .
C84 C80 C79 122.5(7) . .
C82 C81 C80 119.9(7) . .
N6 C82 C81 122.1(7) . .
N6 C83 C84 122.4(7) . .
C83 C84 C80 118.9(7) . .
O20 C85 N7 141.1(14) . .
O20 C85 C86 115.9(13) . .
N7 C85 C86 103.0(14) . .
C87 C86 C85 101(2) . .
N7 C88 C87 94.6(17) . .
O21 C90 N8 128.3(13) . .
O21 C90 C91 123.3(14) . .
N8 C90 C91 108.3(14) . .
C90 C91 C92 103.8(16) . .
C91 C92 C93 102.3(15) . .
N8 C93 C92 100.7(13) . .
O22 C95 N9 128.6(8) . .
O22 C95 C96 124.9(8) . .
N9 C95 C96 106.4(7) . .
C97 C96 C95 104.8(7) . .
C96 C97 C98 105.5(7) . .
N9 C98 C97 100.1(7) . .
O23 C100 N10 131.0(9) . .
O23 C100 C101 131.8(10) . .
N10 C100 C101 97.0(9) . .
C100 C101 C102 120.5(11) . .
C101 C102 C103 101.5(10) . .
N10 C103 C102 99.9(8) . .
O24 C105 N11 129.6(13) . .
O24 C105 C106 125.1(11) . .
N11 C105 C106 105.3(11) . .
C107 C106 C105 106.7(10) . .
C108 C107 C106 108.2(12) . .
C107 C108 N11 105.0(10) . .
O25 C110 N12 122.5(11) . .
O25 C110 C111 127.9(10) . .
N12 C110 C111 109.6(10) . .
C110 C111 C112 105.6(15) . .
C111 C112 C113 105.8(13) . .
N12 C113 C112 98.9(12) . .
O26 C115 N13 131.2(15) . .
O26 C115 C116 126.0(13) . .
N13 C115 C116 102.8(12) . .
C117 C116 C115 108.6(15) . .
C116 C117 C118 104.5(15) . .
N13 C118 C117 98.5(14) . .
O27 C120 N14 128.3(9) . .
O27 C120 C121 125.9(8) . .
N14 C120 C121 105.7(8) . .
C122 C121 C120 106.4(9) . .
C121 C122 C123 105.7(10) . .
N14 C123 C122 103.4(8) . .
O28 C125 N15 127(2) . .
O28 C125 C126 127(2) . .
N15 C125 C126 105.2(13) . .
C127 C126 C125 110.0(14) . .
C126 C127 C128 102.1(11) . .
N15 C128 C127 104.7(14) . .
N17 C135 O30 123(2) . .
N17 C135 C136 115(2) . .
O30 C135 C136 121(2) . .
C135 C136 C137 93(2) . .
N17 C138 C137 99(3) . .
O31 C140 N18 126.2(8) . .
O31 C140 C141 125.7(7) . .
N18 C140 C141 108.0(6) . .
C140 C141 C142 103.6(7) . .
C141 C142 C143 103.9(8) . .
N18 C143 C142 101.9(7) . .
C86 C87 C88 111(2) . .
B4 F15 F14 38.9(6) . .
C163 O32 C146 94(4) . .
C163 O32 C161 63(3) . .
C146 O32 C161 155(4) . .
C163 O32 C162 106(4) . .
C146 O32 C162 159(4) . .
C161 O32 C162 44(2) . .
C163 O32 N150 40(2) . .
C146 O32 N150 54.0(19) . .
C161 O32 N150 103(3) . .
C162 O32 N150 147(3) . .
C163 O32 C147 26(2) . .
C146 O32 C147 120(3) . .
C161 O32 C147 37(2) . .
C162 O32 C147 80(2) . .
N150 O32 C147 66.5(16) . .
O32 C146 N150 88(2) . .
O32 C146 C163 37.5(19) . .
N150 C146 C163 50.3(11) . .
C162 O37 C161 50(3) 3_666 3_666
C162 O37 C153 113(4) 3_666 3_666
C161 O37 C153 63(2) 3_666 3_666
O152 C147 C161 96(3) . .
O152 C147 C163 154(3) . .
C161 C147 C163 58(2) . .
O152 C147 C157 68(2) . .
C161 C147 C157 163(3) . .
C163 C147 C157 137(2) . .
O152 C147 C160 122(3) . .
C161 C147 C160 140(3) . .
C163 C147 C160 83.6(19) . .
C157 C147 C160 53.6(18) . .
O152 C147 C153 38.7(17) . .
C161 C147 C153 58(2) . .
C163 C147 C153 115(2) . .
C157 C147 C153 107(2) . .
C160 C147 C153 160(2) . .
O152 C147 O32 135(2) . .
C161 C147 O32 39(2) . .
C163 C147 O32 18.7(14) . .
C157 C147 O32 156(2) . .
C160 C147 O32 102(2) . .
C153 C147 O32 96.7(19) . .
O152 C147 N150 171(2) . .
C161 C147 N150 91(2) . .
C163 C147 N150 33.4(11) . .
C157 C147 N150 103.9(17) . .
C160 C147 N150 50.4(15) . .
C153 C147 N150 148.8(19) . .
O32 C147 N150 52.1(13) . .
C154 N39 C155 114(2) . .
C154 N39 C156 125(3) . .
C155 N39 C156 119(2) . .
C163 N150 C146 66.3(15) . .
C163 N150 C160 84(2) . .
C146 N150 C160 150(2) . .
C163 N150 O32 28.1(14) . .
C146 N150 O32 38.4(13) . .
C160 N150 O32 112(2) . .
C163 N150 C147 33.4(11) . .
C146 N150 C147 99.6(15) . .
C160 N150 C147 51.3(14) . .
O32 N150 C147 61.4(15) . .
O145 C151 C152 129(2) . .
O145 C151 N157 110(2) . .
C152 C151 N157 120(3) . .
C153 O152 C147 96(3) . .
C153 O152 C157 165(4) . .
C147 O152 C157 68(2) . .
C153 O152 C161 54(3) . .
C147 O152 C161 42.3(17) . .
C157 O152 C161 110(3) . .
N39 C154 O153 129(3) . .
N39 C154 C159 115(2) . .
O153 C154 C159 113(3) . .
N39 C155 C145 102(2) . .
C158 N157 C149 147(3) . .
C158 N157 C151 123(3) . .
C149 N157 C151 90(2) . .
C145 C159 C154 92(2) . .
C157 C160 N150 141(3) . .
C157 C160 C147 63(2) . .
N150 C160 C147 78.4(19) . .
C157 C160 C163 102(3) . .
N150 C160 C163 39.3(12) . .
C147 C160 C163 39.2(11) . .
C155 C145 C159 104(3) . .
C149 C148 C152 97(3) . .
C148 C149 N157 124(3) . .
C151 C152 C148 107(3) . .
O152 C153 O37 144(4) . 3_666
O152 C153 C161 90(3) . .
O37 C153 C161 55(2) 3_666 .
O152 C153 C147 45(2) . .
O37 C153 C147 99(2) 3_666 .
C161 C153 C147 44.8(18) . .
O152 C153 C162 121(3) . .
O37 C153 C162 23.4(13) 3_666 .
C161 C153 C162 31.3(17) . .
C147 C153 C162 75.7(17) . .
C160 C157 C147 64(2) . .
C160 C157 O152 107(3) . .
C147 C157 O152 43.3(14) . .
C162 C161 C163 119(4) . .
C162 C161 C147 169(4) . .
C163 C161 C147 62(2) . .
C162 C161 O32 77(3) . .
C163 C161 O32 43(2) . .
C147 C161 O32 104(3) . .
C162 C161 O37 39(3) . 3_666
C163 C161 O37 156(5) . 3_666
C147 C161 O37 138(4) . 3_666
O32 C161 O37 115(5) . 3_666
C162 C161 C153 101(4) . .
C163 C161 C153 139(4) . .
C147 C161 C153 77(3) . .
O32 C161 C153 175(4) . .
O37 C161 C153 62(3) 3_666 .
C162 C161 O152 137(4) . .
C163 C161 O152 103(3) . .
C147 C161 O152 41.5(17) . .
O32 C161 O152 146(4) . .
O37 C161 O152 98(4) 3_666 .
C153 C161 O152 36.1(17) . .
O37 C162 C161 91(5) 3_666 .
O37 C162 O32 150(6) 3_666 .
C161 C162 O32 60(3) . .
O37 C162 C163 124(5) 3_666 .
C161 C162 C163 33(2) . .
O32 C162 C163 27.0(16) . .
O37 C162 C153 43(4) 3_666 .
C161 C162 C153 48(3) . .
O32 C162 C153 107(3) . .
C163 C162 C153 80.4(19) . .
O32 C163 C161 75(3) . .
O32 C163 N150 112(3) . .
C161 C163 N150 173(3) . .
O32 C163 C147 135(3) . .
C161 C163 C147 61(2) . .
N150 C163 C147 113(2) . .
O32 C163 C146 48(3) . .
C161 C163 C146 123(2) . .
N150 C163 C146 63.4(14) . .
C147 C163 C146 175.6(19) . .
O32 C163 C162 47(3) . .
C161 C163 C162 28(2) . .
N150 C163 C162 158(2) . .
C147 C163 C162 88.3(16) . .
C146 C163 C162 95.1(15) . .
O32 C163 C160 167(3) . .
C161 C163 C160 117(3) . .
N150 C163 C160 56.2(15) . .
C147 C163 C160 57.3(15) . .
C146 C163 C160 119.1(17) . .
C162 C163 C160 145.5(18) . .
C132 C130 C131 103.0(17) . .
C133 C131 C130 107.3(16) . .
C133 N131 C134 127.1(19) . .
C133 N131 C132 109.2(16) . .
C134 N131 C132 124(2) . .
N131 C132 C130 107.6(18) . .
O130 C133 N131 122.6(18) . .
O130 C133 C131 129.7(19) . .
N131 C133 C131 107.7(16) . .
C138 C137 C136 111(3) . .

loop_
_geom_bond_atom_site_label_1
_geom_bond_atom_site_label_2
_geom_bond_distance
_geom_bond_site_symmetry_2
Cu1 O19 1.959(6) .
Cu1 N2 1.985(7) .
Cu1 N4 1.991(6) .
Cu1 N6 2.024(6) 4_565
Cu1 O20 2.169(7) .
F1 B1 1.312(13) .
O1 C3 1.356(12) .
O1 C22 1.396(18) .
N1 C27 1.329(10) .
N1 C26 1.331(10) .
N1 Cu2 2.024(6) 1_454
C1 C6 1.382(12) .
C1 C2 1.414(12) .
C1 C21 1.515(11) .
B1 F2 1.300(13) .
B1 F4 1.355(13) .
B1 F3 1.367(15) .
Cu2 O34 2.003(4) .
Cu2 N5 2.019(6) .
Cu2 N1 2.024(6) 1_656
Cu2 N3 2.036(5) 4_676
Cu2 O22 2.282(5) 4_676
O4 C10 1.365(10) .
O4 C29 1.446(13) .
N4 C69 1.335(11) .
N4 C68 1.346(11) .
O6 C30 1.198(10) .
O14 C72 1.337(8) .
O14 C59 1.401(8) .
O2 C23 1.340(11) .
O2 C4 1.411(10) .
N2 C34 1.333(10) .
N2 C33 1.359(11) .
C2 C3 1.384(14) .
B2 F6 1.330(14) .
B2 F7 1.335(12) .
B2 F8 1.390(12) .
B2 F5 1.391(15) .
O3 C23 1.219(10) .
N3 C40 1.318(10) .
N3 C41 1.336(9) .
N3 Cu2 2.036(5) 4_475
C3 C4 1.367(16) .
B3 F9 1.342(13) .
B3 F12 1.376(12) .
B3 F11 1.381(14) .
B3 F10 1.392(13) .
C4 C5 1.367(13) .
B4 F14 1.115(15) .
B4 F16 1.277(15) .
B4 F13 1.348(16) .
B4 F15 1.64(2) .
B4 F15A 1.71(3) .
O5 C30 1.339(10) .
O5 C11 1.424(9) .
N5 C75 1.329(9) .
N5 C76 1.348(9) .
C5 C6 1.424(11) .
N6 C82 1.340(10) .
N6 C83 1.341(10) .
N6 Cu1 2.024(6) 4_566
C6 C7 1.527(12) .
O7 C17 1.360(9) .
O7 C36 1.425(11) .
N7 C85 1.249(18) .
N7 C89 1.40(2) .
N7 C88 1.43(2) .
C7 C8 1.512(11) .
O8 C37 1.325(10) .
O8 C18 1.410(9) .
N8 C90 1.251(15) .
N8 C93 1.379(17) .
N8 C94 1.398(18) .
C8 C9 1.390(11) .
C8 C13 1.400(10) .
O9 C37 1.185(11) .
N9 C95 1.303(11) .
N9 C98 1.443(12) .
N9 C99 1.485(11) .
C9 C10 1.392(12) .
O10 C46 1.375(10) .
O10 C64 1.448(12) .
N10 C100 1.323(13) .
N10 C103 1.443(13) .
N10 C104 1.501(18) .
C10 C11 1.385(12) .
O11 C65 1.331(9) .
O11 C45 1.415(9) .
N11 C105 1.363(15) .
N11 C109 1.420(16) .
N11 C108 1.458(16) .
C11 C12 1.364(11) .
O12 C65 1.202(9) .
N12 C110 1.327(13) .
N12 C114 1.39(2) .
N12 C113 1.396(17) .
C12 C13 1.400(10) .
O13 C60 1.356(8) .
O13 C71 1.446(10) .
N13 C115 1.353(16) .
N13 C118 1.429(19) .
N13 C119 1.457(18) .
C13 C14 1.536(10) .
F14 F15 1.71(2) .
N14 C120 1.294(11) .
N14 C124 1.420(15) .
N14 C123 1.473(13) .
C14 C15 1.523(10) .
O15 C72 1.210(8) .
N15 C125 1.31(2) .
N15 C128 1.379(17) .
N15 C129 1.516(19) .
C15 C20 1.402(11) .
C15 C16 1.409(10) .
O16 C53 1.365(9) .
O16 C78 1.441(9) .
C16 C17 1.392(10) .
O17 C79 1.357(8) .
O17 C52 1.427(9) .
N17 C135 1.25(3) .
N17 C138 1.40(3) .
N17 C139 1.44(3) .
C17 C18 1.418(11) .
O18 C79 1.196(8) .
N18 C140 1.335(10) .
N18 C143 1.437(10) .
N18 C144 1.440(11) .
C18 C19 1.350(11) .
C19 C20 1.408(11) .
O20 C85 1.186(12) .
C20 C21 1.510(11) .
O21 C90 1.232(15) .
O22 C95 1.192(9) .
O22 Cu2 2.282(5) 4_475
O23 C100 1.200(10) .
C23 C24 1.490(11) .
O24 C105 1.203(14) .
C24 C25 1.364(12) .
C24 C28 1.374(12) .
O25 C110 1.210(11) .
C25 C26 1.408(11) .
O26 C115 1.194(15) .
O27 C120 1.204(9) .
C27 C28 1.385(11) .
O28 C125 1.152(18) .
O30 C135 1.27(3) .
C30 C31 1.495(12) .
O31 C140 1.232(9) .
C31 C35 1.385(12) .
C31 C32 1.409(12) .
C32 C33 1.373(12) .
C34 C35 1.379(11) .
C37 C38 1.477(12) .
C38 C39 1.366(12) .
C38 C42 1.377(11) .
C39 C40 1.391(12) .
C41 C42 1.377(10) .
C43 C48 1.387(11) .
C43 C44 1.401(11) .
C43 C63 1.533(11) .
C44 C45 1.366(11) .
C45 C46 1.376(11) .
C46 C47 1.378(12) .
C47 C48 1.400(12) .
C48 C49 1.522(11) .
C49 C50 1.520(11) .
C50 C51 1.394(11) .
C50 C55 1.398(10) .
C51 C52 1.360(11) .
C52 C53 1.399(11) .
C53 C54 1.373(10) .
C54 C55 1.403(10) .
C55 C56 1.512(10) .
C56 C57 1.542(9) .
C57 C58 1.382(9) .
C57 C62 1.401(10) .
C58 C59 1.388(10) .
C59 C60 1.386(10) .
C60 C61 1.403(10) .
C61 C62 1.383(10) .
C62 C63 1.525(9) .
C65 C66 1.488(11) .
C66 C67 1.380(11) .
C66 C70 1.385(11) .
C67 C68 1.386(12) .
C69 C70 1.387(11) .
C72 C73 1.481(10) .
C73 C77 1.391(11) .
C73 C74 1.393(10) .
C74 C75 1.396(10) .
C76 C77 1.386(10) .
C79 C80 1.481(10) .
C80 C81 1.367(10) .
C80 C84 1.382(10) .
C81 C82 1.364(11) .
C83 C84 1.370(11) .
C85 C86 1.62(2) .
C86 C87 1.39(3) .
C88 C87 1.55(3) .
C90 C91 1.464(19) .
C91 C92 1.47(2) .
C92 C93 1.54(2) .
C95 C96 1.539(12) .
C96 C97 1.494(13) .
C97 C98 1.570(14) .
C100 C101 1.344(18) .
C101 C102 1.419(19) .
C102 C103 1.468(14) .
C105 C106 1.506(16) .
C106 C107 1.465(17) .
C107 C108 1.428(18) .
C110 C111 1.444(17) .
C111 C112 1.48(2) .
C112 C113 1.62(3) .
C115 C116 1.57(2) .
C116 C117 1.45(2) .
C117 C118 1.67(3) .
C120 C121 1.587(14) .
C121 C122 1.464(15) .
C122 C123 1.547(17) .
C125 C126 1.45(2) .
C126 C127 1.45(2) .
C127 C128 1.54(2) .
C135 C136 1.47(3) .
C136 C137 1.60(3) .
C138 C137 1.43(3) .
C140 C141 1.503(11) .
C141 C142 1.509(13) .
C142 C143 1.533(14) .
O32 C163 0.85(3) .
O32 C146 1.05(3) .
O32 C161 1.21(4) .
O32 C162 1.37(4) .
O32 N150 1.68(4) .
O32 C147 1.87(4) .
O145 C151 1.30(2) .
C146 N150 1.36(2) .
C146 C163 1.39(2) .
O37 C162 0.79(5) 3_666
O37 C161 1.27(4) 3_666
O37 C153 1.38(5) 3_666
C147 O152 1.14(3) .
C147 C161 1.16(3) .
C147 C163 1.17(2) .
C147 C157 1.54(4) .
C147 C160 1.56(3) .
C147 C153 1.60(4) .
C147 N150 1.95(3) .
N39 C154 1.16(3) .
N39 C155 1.36(3) .
N39 C156 1.39(4) .
N150 C163 1.17(2) .
N150 C160 1.54(4) .
C151 C152 1.44(4) .
C151 N157 1.60(4) .
O152 C153 1.01(3) .
O152 C157 1.54(4) .
O152 C161 1.71(5) .
O153 C154 1.41(4) .
C154 C159 1.54(4) .
C155 C145 1.49(4) .
N157 C158 1.41(4) .
N157 C149 1.57(5) .
C159 C145 1.54(5) .
C160 C157 1.40(5) .
C160 C163 1.84(4) .
C148 C149 1.55(4) .
C148 C152 1.60(4) .
C153 O37 1.38(5) 3_666
C153 C161 1.39(4) .
C153 C162 1.84(4) .
C161 C162 0.97(4) .
C161 C163 1.12(3) .
C161 O37 1.27(4) 3_666
C162 O37 0.79(5) 3_666
C162 C163 1.80(4) .
O130 C133 1.25(2) .
C130 C132 1.46(3) .
C130 C131 1.47(3) .
C131 C133 1.43(3) .
N131 C133 1.39(3) .
N131 C134 1.40(3) .
N131 C132 1.41(3) .
